data_4131421
loop_
_publ_author_name
'Kumarasamy, Elango'
'Sanders, Samuel N.'
'Tayebjee, Murad J. Y.'
'Asadpoordarvish, Amir'
'Hele, Timothy J. H.'
'Fuemmeler, Eric G.'
'Pun, Andrew B.'
'Yablon, Lauren M.'
'Low, Jonathan Z.'
'Paley, Daniel W.'
'Dean, Jacob C.'
'Choi, Bonnie'
'Scholes, Gregory D.'
'Steigerwald, Michael L.'
'Ananth, Nandini'
'McCamey, Dane R.'
'Sfeir, Matthew Y.'
'Campos, Luis M.'

_publ_section_title
;
 Tuning Singlet Fission in \p-Bridge-\p Chromophores.
;
_journal_issue 36
_journal_name_full 'Journal of the American Chemical Society'
_journal_page_first 12488
_journal_page_last 12494
_journal_paper_doi 10.1021/jacs.7b05204
_journal_volume 139
_journal_year 2017
_chemical_formula_moiety 'C96 H118 Si4'
_chemical_formula_sum 'C96 H118 Si4'
_chemical_formula_weight 1384.26
_space_group_crystal_system triclinic
_space_group_IT_number 2
_space_group_name_Hall '-P 1'
_space_group_name_H-M_alt 'P -1'
_atom_sites_solution_hydrogens geom
_audit_creation_date 2017-03-19
_audit_creation_method
;
Olex2 1.2
(compiled 2017.03.02 svn.r3394 for OlexSys, GUI svn.r5324)
;
_cell_angle_alpha 98.332(2)
_cell_angle_beta 90.9598(18)
_cell_angle_gamma 95.4335(19)
_cell_formula_units_Z 2
_cell_length_a 8.93370(19)
_cell_length_b 20.7978(5)
_cell_length_c 23.4696(6)
_cell_measurement_reflns_used 13778
_cell_measurement_temperature 100.0(9)
_cell_measurement_theta_max 71.0370
_cell_measurement_theta_min 4.9780
_cell_volume 4293.21(18)
_computing_cell_refinement 'CrysAlisPro 1.171.38.43 (Rigaku OD, 2015)'
_computing_data_collection 'CrysAlisPro 1.171.38.43 (Rigaku OD, 2015)'
_computing_data_reduction 'CrysAlisPro 1.171.38.43 (Rigaku OD, 2015)'
_computing_molecular_graphics 'Olex2 (Dolomanov et al., 2009)'
_computing_publication_material 'Olex2 (Dolomanov et al., 2009)'
_computing_structure_refinement 'SHELXL-2016/6 (Sheldrick, 2016)'
_diffrn_ambient_environment N~2~
_diffrn_ambient_temperature 100.0(9)
_diffrn_detector 'CCD plate'
_diffrn_detector_area_resol_mean 8.0549
_diffrn_detector_type EosS2
_diffrn_measured_fraction_theta_full 0.997
_diffrn_measured_fraction_theta_max 0.990
_diffrn_measurement_details
;
List of Runs (angles in degrees, time in seconds):

  # Type    Start    End  Width  t~exp~   \w     \q     \k     \f   Frames
--------------------------------------------------------------------------
  1  \w     57.00 108.00   1.00    4.00    --   35.53 178.00-180.00   51
  2  \w    -34.00  55.00   1.00    4.00    --   35.53 -37.00 -60.00   89
  3  \w      1.00  74.00   1.00    4.00    --   35.53 -99.00-180.00   73
  4  \w      1.00  74.00   1.00    4.00    --   35.53 -99.00 -90.00   73
  5  \w     19.00 103.00   1.00    4.00    --   35.53  57.00 -30.00   84
  6  \w      6.00 107.00   1.00    4.00    --   35.53  19.00 120.00  101
  7  \w     57.00 108.00   1.00    4.00    --   35.53 178.00-150.00   51
  8  \w      1.00  74.00   1.00    4.00    --   35.53 -99.00  30.00   73
  9  \w     57.00 108.00   1.00    4.00    --   35.53 178.00 -30.00   51
 10  \w    -32.00  52.00   1.00    4.00    --   35.53 -57.00 120.00   84
 11  \w     19.00 103.00   1.00    4.00    --   35.53  57.00-180.00   84
 12  \w    -32.00  52.00   1.00    4.00    --   35.53 -57.00-120.00   84
 13  \w     38.00 116.00   1.00   23.00    --  108.00-111.00   0.00   78
 14  \w     38.00  91.00   1.00   23.00    --  108.00 -30.00 -90.00   53
 15  \w     37.00 146.00   1.00   23.00    --  108.00 -15.00 -30.00  109
 16  \w     39.00 109.00   1.00   23.00    --  108.00 -94.00 -90.00   70
 17  \w     70.00 178.00   1.00   23.00    --  108.00  15.00-120.00  108
 18  \w     38.00  91.00   1.00   23.00    --  108.00 -30.00   0.00   53
 19  \w    100.00 178.00   1.00   23.00    --  108.00 111.00  60.00   78
 20  \w     41.00 126.00   1.00   23.00    --  108.00 -61.00-150.00   85
 21  \w     38.00 116.00   1.00   23.00    --  108.00-111.00  90.00   78
 22  \w     39.00 109.00   1.00   23.00    --  108.00 -94.00  60.00   70
 23  \w     40.00  99.00   1.00   23.00    --  108.00 -45.00 120.00   59
 24  \w    100.00 178.00   1.00   23.00    --  108.00 111.00 -30.00   78
 25  \w     38.00 116.00   1.00   23.00    --  108.00-111.00 -60.00   78
 26  \w     40.00  99.00   1.00   23.00    --  108.00 -45.00 -30.00   59
 27  \w     39.00 109.00   1.00   23.00    --  108.00 -94.00  30.00   70
 28  \w     40.00 135.00   1.00   23.00    --  108.00 -77.00-150.00   95
 29  \w     70.00 178.00   1.00   23.00    --  108.00  15.00 -60.00  108
 30  \w     38.00 116.00   1.00   23.00    --  108.00-111.00 -90.00   78
 31  \w     38.00  91.00   1.00   23.00    --  108.00 -30.00  90.00   53
 32  \w     39.00 109.00   1.00   23.00    --  108.00 -94.00   0.00   70
 33  \w     38.00  91.00   1.00   23.00    --  108.00 -30.00-120.00   53
 34  \w    100.00 178.00   1.00   23.00    --  108.00 110.00-144.00   78
 35  \w     70.00 178.00   1.00   23.00    --  108.00  15.00   0.00  108
 36  \w     38.00 116.00   1.00   23.00    --  108.00-111.00 150.00   78
 37  \w     40.00  99.00   1.00   23.00    --  108.00 -45.00  90.00   59
 38  \w     41.00 126.00   1.00   23.00    --  108.00 -61.00 -30.00   85
 39  \w    100.00 178.00   1.00   23.00    --  108.00 111.00 -60.00   78
 40  \w     40.00  99.00   1.00   23.00    --  108.00 -45.00-120.00   59
 41  \w     87.00 178.00   1.00   23.00    --  108.00  30.00  60.00   91
 42  \w     91.00 176.00   1.00   23.00    --  108.00  45.00 -60.00   85
 43  \w     41.00 126.00   1.00   23.00    --  108.00 -61.00-120.00   85
 44  \w     77.00 102.00   1.00   23.00    --  108.00 178.00 -60.00   25
 45  \w     87.00 115.00   1.00   23.00    --  108.00  30.00 -90.00   28
 46  \w     42.00  90.00   1.00   23.00    --  108.00 -30.00  30.00   48
 47  \w     46.00  71.00   1.00   23.00    --  108.00 -30.00 150.00   25
 48  \w     50.00  77.00   1.00   23.00    --  108.00 -45.00   0.00   27
 49  \w     44.00  92.00   1.00   23.00    --  108.00 -94.00 -60.00   48
 50  \w     49.00  76.00   1.00   23.00    --  108.00 -94.00 120.00   27
 51  \w    108.00 153.00   1.00   23.00    --  108.00  61.00 120.00   45
 52  \w    115.00 142.00   1.00   23.00    --  108.00  45.00  60.00   27
 53  \w     72.00 120.00   1.00   23.00    --  108.00 -61.00  60.00   48
 54  \w     94.00 126.00   1.00   23.00    --  108.00 -61.00  90.00   32
 55  \w    105.00 132.00   1.00   23.00    --  108.00 178.00 120.00   27
 56  \w     97.00 126.00   1.00   23.00    --  108.00 178.00 150.00   29
 57  \w     95.00 122.00   1.00   23.00    --  108.00 -77.00-180.00   27
 58  \w    124.00 178.00   1.00   23.00    --  108.00  15.00  30.00   54
 59  \w     84.00 130.00   1.00   23.00    --  108.00 -79.00 101.38   46
;
_diffrn_measurement_device 'four-circle diffractometer'
_diffrn_measurement_device_type 'SuperNova, Dual, Cu at zero, EosS2'
_diffrn_measurement_method '\w scans'
_diffrn_orient_matrix_type 'CrysAlisPro convention (1999,Acta A55,543-557)'
_diffrn_orient_matrix_UB_11 -0.0443085000
_diffrn_orient_matrix_UB_12 0.0011395000
_diffrn_orient_matrix_UB_13 -0.0635397000
_diffrn_orient_matrix_UB_21 -0.0114518000
_diffrn_orient_matrix_UB_22 0.0740805000
_diffrn_orient_matrix_UB_23 0.0133255000
_diffrn_orient_matrix_UB_31 0.1671535000
_diffrn_orient_matrix_UB_32 0.0130340000
_diffrn_orient_matrix_UB_33 -0.0138010000
_diffrn_radiation_monochromator mirror
_diffrn_radiation_probe x-ray
_diffrn_radiation_type CuK\a
_diffrn_radiation_wavelength 1.54184
_diffrn_reflns_av_R_equivalents 0.0741
_diffrn_reflns_av_unetI/netI 0.0564
_diffrn_reflns_Laue_measured_fraction_full 0.997
_diffrn_reflns_Laue_measured_fraction_max 0.990
_diffrn_reflns_limit_h_max 10
_diffrn_reflns_limit_h_min -8
_diffrn_reflns_limit_k_max 25
_diffrn_reflns_limit_k_min -25
_diffrn_reflns_limit_l_max 28
_diffrn_reflns_limit_l_min -28
_diffrn_reflns_number 77120
_diffrn_reflns_point_group_measured_fraction_full 0.997
_diffrn_reflns_point_group_measured_fraction_max 0.990
_diffrn_reflns_theta_full 67.684
_diffrn_reflns_theta_max 71.612
_diffrn_reflns_theta_min 4.318
_diffrn_source 'micro-focus sealed X-ray tube'
_diffrn_source_type 'SuperNova (Cu) X-ray Source'
_exptl_absorpt_coefficient_mu 0.959
_exptl_absorpt_correction_T_max 0.967
_exptl_absorpt_correction_T_min 0.871
_exptl_absorpt_correction_type gaussian
_exptl_absorpt_process_details
;
CrysAlisPro 1.171.38.43 (Rigaku Oxford Diffraction, 2015)
Numerical absorption correction based on gaussian integration over
			a multifaceted crystal model
Empirical absorption correction using spherical harmonics,
 implemented in SCALE3 ABSPACK scaling algorithm.
;
_exptl_crystal_colour black
_exptl_crystal_colour_primary black
_exptl_crystal_density_diffrn 1.071
_exptl_crystal_description prism
_exptl_crystal_F_000 1500
_exptl_crystal_size_max 0.265
_exptl_crystal_size_mid 0.106
_exptl_crystal_size_min 0.035
_refine_diff_density_max 0.762
_refine_diff_density_min -0.388
_refine_diff_density_rms 0.087
_refine_ls_extinction_method none
_refine_ls_goodness_of_fit_ref 1.074
_refine_ls_hydrogen_treatment constr
_refine_ls_matrix_type full
_refine_ls_number_parameters 1346
_refine_ls_number_reflns 16580
_refine_ls_number_restraints 1761
_refine_ls_restrained_S_all 1.127
_refine_ls_R_factor_all 0.1162
_refine_ls_R_factor_gt 0.0931
_refine_ls_shift/su_max 0.001
_refine_ls_shift/su_mean 0.000
_refine_ls_structure_factor_coef Fsqd
_refine_ls_weighting_details 'w=1/[\s^2^(Fo^2^)+(0.1418P)^2^+2.5959P] where P=(Fo^2^+2Fc^2^)/3'
_refine_ls_weighting_scheme calc
_refine_ls_wR_factor_gt 0.2452
_refine_ls_wR_factor_ref 0.2655
_reflns_Friedel_coverage 0.000
_reflns_number_gt 12286
_reflns_number_total 16580
_reflns_threshold_expression 'I > 2\s(I)'
_cod_data_source_file ja7b05204_si_004.cif
_cod_data_source_block BCOdimer
_cod_original_cell_volume 4293.21(17)
_cod_database_code 4131421
_shelx_shelxl_version_number 2016/6
_chemical_oxdiff_formula 'c102 H106 Si4'
_shelx_space_group_comment
;
The symmetry employed for this shelxl refinement is uniquely defined
by the following loop, which should always be used as a source of
symmetry information in preference to the above space-group names.
They are only intended as comments.
;
_reflns_odcompleteness_completeness 94.49
_reflns_odcompleteness_iscentric 1
_reflns_odcompleteness_theta 74.33
_olex2_refinement_description
;
1. Fixed Uiso
 At 1.2 times of:
  All C(H) groups, All C(H,H) groups
 At 1.5 times of:
  All C(H,H,H) groups
2. Uiso/Uaniso restraints and constraints
All non-hydrogen atoms have similar U: within 1A with sigma of 0.01 and sigma
for terminal atoms of 0.02
3. Rigid body (RIGU) restrains
 C3, C6, C1, C2, C4, C5, C7, C8, C1B, C2B, C4B, C5B, C7B, C8B
 with sigma for 1-2 distances of 0.004 and sigma for 1-3 distances of 0.004
 C123, C124, Si22, C226, C227, C228, C229, C230, C231, C232, C233, C234
 with sigma for 1-2 distances of 0.004 and sigma for 1-3 distances of 0.004
 C135, C136, Si13, C138, C139, C140, C538, C539, C540, C141, C142, C143, C144,
 C145, C146
 with sigma for 1-2 distances of 0.004 and sigma for 1-3 distances of 0.004
 C135, C136, Si23, C238, C239, C240, C241, C242, C243, C244, C245, C246
 with sigma for 1-2 distances of 0.004 and sigma for 1-3 distances of 0.004
 C323, C324, Si32, C326, C327, C328, C329, C330, C331, C332, C333, C334
 with sigma for 1-2 distances of 0.004 and sigma for 1-3 distances of 0.004
 C323, C324, Si42, C426, C427, C428, C429, C430, C431, C432, C433, C434
 with sigma for 1-2 distances of 0.004 and sigma for 1-3 distances of 0.004
 C335, C336, Si33, C338, C339, C340, C341, C342, C343, C344, C345, C346
 with sigma for 1-2 distances of 0.004 and sigma for 1-3 distances of 0.004
 C335, C336, Si43, C438, C439, C440, C441, C442, C443, C444, C445, C446
 with sigma for 1-2 distances of 0.004 and sigma for 1-3 distances of 0.004
4. Same fragment restrains
{C3, C6, C1B, C2B, C4B, C5B, C7B, C8B} sigma for 1-2: 0.02, 1-3: 0.04
as
{C3, C6, C1, C2, C4, C5, C7, C8}
{C123, C124, Si22, C226, C227, C228, C229, C230, C231, C232, C233, C234} sigma
for 1-2: 0.02, 1-3: 0.04
{C135, C136, Si13, C138, C139, C140, C141, C142, C143, C144, C145, C146} sigma
for 1-2: 0.02, 1-3: 0.04
{C135, C136, Si13, C538, C539, C540, C141, C142, C143, C144, C145, C146} sigma
for 1-2: 0.02, 1-3: 0.04
{C135, C136, Si23, C238, C239, C240, C241, C242, C243, C244, C245, C246} sigma
for 1-2: 0.02, 1-3: 0.04
{C323, C324, Si32, C326, C327, C328, C329, C330, C331, C332, C333, C334} sigma
for 1-2: 0.02, 1-3: 0.04
{C323, C324, Si42, C426, C427, C428, C429, C430, C431, C432, C433, C434} sigma
for 1-2: 0.02, 1-3: 0.04
{C335, C336, Si33, C338, C339, C340, C341, C342, C343, C344, C345, C346} sigma
for 1-2: 0.02, 1-3: 0.04
{C335, C336, Si43, C438, C439, C440, C441, C442, C443, C444, C445, C446} sigma
for 1-2: 0.02, 1-3: 0.04
as
{C123, C124, Si12, C126, C127, C128, C129, C130, C131, C132, C133, C134}
5. Others
 -1*[Sof(Si12)+Sof(C126)+Sof(H126)+Sof(C127)+Sof(H12A)+Sof(H12B)+Sof(H12C)+
 Sof(C128)+Sof(H12D)+Sof(H12E)+Sof(H12F)+Sof(C129)+Sof(H129)+Sof(C130)+
 Sof(H13A)+Sof(H13B)+Sof(H13C)+Sof(C131)+Sof(H13D)+Sof(H13E)+Sof(H13F)+
 Sof(C132)+Sof(H132)+Sof(C133)+Sof(H13G)+Sof(H13H)+Sof(H13I)+Sof(C134)+
 Sof(H13J)+Sof(H13K)+Sof(H13L)+Sof(Si22)+Sof(C226)+Sof(H226)+Sof(C227)+
 Sof(H22A)+Sof(H22B)+Sof(H22C)+Sof(C228)+Sof(H22D)+Sof(H22E)+Sof(H22F)+
 Sof(C229)+Sof(H229)+Sof(C230)+Sof(H23A)+Sof(H23B)+Sof(H23C)+Sof(C231)+
 Sof(H23D)+Sof(H23E)+Sof(H23F)+Sof(C232)+Sof(H232)+Sof(C233)+Sof(H23G)+
 Sof(H23H)+Sof(H23I)+Sof(C234)+Sof(H23J)+Sof(H23K)+Sof(H23L)+Sof(Si13)+
 Sof(C141)+Sof(H141)+Sof(C142)+Sof(H14D)+Sof(H14E)+Sof(H14F)+Sof(C143)+
 Sof(H14G)+Sof(H14H)+Sof(H14I)+Sof(C144)+Sof(H144)+Sof(C145)+Sof(H14J)+
 Sof(H14K)+Sof(H14L)+Sof(C146)+Sof(H14M)+Sof(H14N)+Sof(H14O)+Sof(Si23)+
 Sof(C238)+Sof(H238)+Sof(C239)+Sof(H23M)+Sof(H23N)+Sof(H23O)+Sof(C240)+
 Sof(H24A)+Sof(H24B)+Sof(H24C)+Sof(C241)+Sof(H241)+Sof(C242)+Sof(H24D)+
 Sof(H24E)+Sof(H24F)+Sof(C243)+Sof(H24G)+Sof(H24H)+Sof(H24I)+Sof(C244)+
 Sof(H244)+Sof(C245)+Sof(H24J)+Sof(H24K)+Sof(H24L)+Sof(C246)+Sof(H24M)+
 Sof(H24N)+Sof(H24O)+Sof(Si32)+Sof(C326)+Sof(H326)+Sof(C327)+Sof(H32A)+
 Sof(H32B)+Sof(H32C)+Sof(C328)+Sof(H32D)+Sof(H32E)+Sof(H32F)+Sof(C329)+
 Sof(H329)+Sof(C330)+Sof(H33A)+Sof(H33B)+Sof(H33C)+Sof(C331)+Sof(H33D)+
 Sof(H33E)+Sof(H33F)+Sof(C332)+Sof(H332)+Sof(C333)+Sof(H33G)+Sof(H33H)+
 Sof(H33I)+Sof(C334)+Sof(H33J)+Sof(H33K)+Sof(H33L)+Sof(Si42)+Sof(C426)+
 Sof(H426)+Sof(C427)+Sof(H42A)+Sof(H42B)+Sof(H42C)+Sof(C428)+Sof(H42D)+
 Sof(H42E)+Sof(H42F)+Sof(C429)+Sof(H429)+Sof(C430)+Sof(H43A)+Sof(H43B)+
 Sof(H43C)+Sof(C431)+Sof(H43D)+Sof(H43E)+Sof(H43F)+Sof(C432)+Sof(H432)+
 Sof(C433)+Sof(H43G)+Sof(H43H)+Sof(H43I)+Sof(C434)+Sof(H43J)+Sof(H43K)+
 Sof(H43L)+Sof(Si33)+Sof(C338)+Sof(H338)+Sof(C339)+Sof(H33M)+Sof(H33N)+
 Sof(H33O)+Sof(C340)+Sof(H34A)+Sof(H34B)+Sof(H34C)+Sof(C341)+Sof(H341)+
 Sof(C342)+Sof(H34D)+Sof(H34E)+Sof(H34F)+Sof(C343)+Sof(H34G)+Sof(H34H)+
 Sof(H34I)+Sof(C344)+Sof(H344)+Sof(C345)+Sof(H34J)+Sof(H34K)+Sof(H34L)+
 Sof(C346)+Sof(H34M)+Sof(H34N)+Sof(H34O)+Sof(Si43)+Sof(C438)+Sof(H438)+
 Sof(C439)+Sof(H43M)+Sof(H43N)+Sof(H43O)+Sof(C440)+Sof(H44A)+Sof(H44B)+
 Sof(H44C)+Sof(C441)+Sof(H441)+Sof(C442)+Sof(H44D)+Sof(H44E)+Sof(H44F)+
 Sof(C443)+Sof(H44G)+Sof(H44H)+Sof(H44I)+Sof(C444)+Sof(H444)+Sof(C445)+
 Sof(H44J)+Sof(H44K)+Sof(H44L)+Sof(C446)+Sof(H44M)+Sof(H44N)+Sof(H44O)]+1*
 [Sof(C138)+Sof(H138)+Sof(C139)+Sof(H13M)+Sof(H13N)+Sof(H13O)+Sof(C140)+
 Sof(H14A)+Sof(H14B)+Sof(H14C)]+1*[Sof(C538)+Sof(H538)+Sof(C539)+Sof(H53A)+
 Sof(H53B)+Sof(H53C)+Sof(C540)+Sof(H54A)+Sof(H54B)+Sof(H54C)]=0 with esd of
 0.002
 Sof(C1B)=Sof(H1B1)=Sof(H1B2)=Sof(C2B)=Sof(H2B1)=Sof(H2B2)=Sof(C4B)=Sof(H4B1)=
 Sof(H4B2)=Sof(C5B)=Sof(H5B1)=Sof(H5B2)=Sof(C7B)=Sof(H7B1)=Sof(H7B2)=Sof(C8B)=
 Sof(H8B1)=Sof(H8B2)=1-FVAR(1)
 Sof(C1)=Sof(H1A)=Sof(H1B)=Sof(C2)=Sof(H2A)=Sof(H2B)=Sof(C4)=Sof(H4A)=Sof(H4B)=
 Sof(C5)=Sof(H5A)=Sof(H5B)=Sof(C7)=Sof(H7A)=Sof(H7B)=Sof(C8)=Sof(H8A)=Sof(H8B)=
 FVAR(1)
 Sof(Si22)=Sof(C226)=Sof(H226)=Sof(C227)=Sof(H22A)=Sof(H22B)=Sof(H22C)=
 Sof(C228)=Sof(H22D)=Sof(H22E)=Sof(H22F)=Sof(C229)=Sof(H229)=Sof(C230)=
 Sof(H23A)=Sof(H23B)=Sof(H23C)=Sof(C231)=Sof(H23D)=Sof(H23E)=Sof(H23F)=
 Sof(C232)=Sof(H232)=Sof(C233)=Sof(H23G)=Sof(H23H)=Sof(H23I)=Sof(C234)=
 Sof(H23J)=Sof(H23K)=Sof(H23L)=Sof(Si23)=Sof(C238)=Sof(H238)=Sof(C239)=
 Sof(H23M)=Sof(H23N)=Sof(H23O)=Sof(C240)=Sof(H24A)=Sof(H24B)=Sof(H24C)=
 Sof(C241)=Sof(H241)=Sof(C242)=Sof(H24D)=Sof(H24E)=Sof(H24F)=Sof(C243)=
 Sof(H24G)=Sof(H24H)=Sof(H24I)=Sof(C244)=Sof(H244)=Sof(C245)=Sof(H24J)=
 Sof(H24K)=Sof(H24L)=Sof(C246)=Sof(H24M)=Sof(H24N)=Sof(H24O)=Sof(Si42)=
 Sof(C426)=Sof(H426)=Sof(C427)=Sof(H42A)=Sof(H42B)=Sof(H42C)=Sof(C428)=
 Sof(H42D)=Sof(H42E)=Sof(H42F)=Sof(C429)=Sof(H429)=Sof(C430)=Sof(H43A)=
 Sof(H43B)=Sof(H43C)=Sof(C431)=Sof(H43D)=Sof(H43E)=Sof(H43F)=Sof(C432)=
 Sof(H432)=Sof(C433)=Sof(H43G)=Sof(H43H)=Sof(H43I)=Sof(C434)=Sof(H43J)=
 Sof(H43K)=Sof(H43L)=Sof(Si43)=Sof(C438)=Sof(H438)=Sof(C439)=Sof(H43M)=
 Sof(H43N)=Sof(H43O)=Sof(C440)=Sof(H44A)=Sof(H44B)=Sof(H44C)=Sof(C441)=
 Sof(H441)=Sof(C442)=Sof(H44D)=Sof(H44E)=Sof(H44F)=Sof(C443)=Sof(H44G)=
 Sof(H44H)=Sof(H44I)=Sof(C444)=Sof(H444)=Sof(C445)=Sof(H44J)=Sof(H44K)=
 Sof(H44L)=Sof(C446)=Sof(H44M)=Sof(H44N)=Sof(H44O)=1-FVAR(2)
 Sof(Si12)=Sof(C126)=Sof(H126)=Sof(C127)=Sof(H12A)=Sof(H12B)=Sof(H12C)=
 Sof(C128)=Sof(H12D)=Sof(H12E)=Sof(H12F)=Sof(C129)=Sof(H129)=Sof(C130)=
 Sof(H13A)=Sof(H13B)=Sof(H13C)=Sof(C131)=Sof(H13D)=Sof(H13E)=Sof(H13F)=
 Sof(C132)=Sof(H132)=Sof(C133)=Sof(H13G)=Sof(H13H)=Sof(H13I)=Sof(C134)=
 Sof(H13J)=Sof(H13K)=Sof(H13L)=Sof(Si13)=Sof(C141)=Sof(H141)=Sof(C142)=
 Sof(H14D)=Sof(H14E)=Sof(H14F)=Sof(C143)=Sof(H14G)=Sof(H14H)=Sof(H14I)=
 Sof(C144)=Sof(H144)=Sof(C145)=Sof(H14J)=Sof(H14K)=Sof(H14L)=Sof(C146)=
 Sof(H14M)=Sof(H14N)=Sof(H14O)=Sof(Si32)=Sof(C326)=Sof(H326)=Sof(C327)=
 Sof(H32A)=Sof(H32B)=Sof(H32C)=Sof(C328)=Sof(H32D)=Sof(H32E)=Sof(H32F)=
 Sof(C329)=Sof(H329)=Sof(C330)=Sof(H33A)=Sof(H33B)=Sof(H33C)=Sof(C331)=
 Sof(H33D)=Sof(H33E)=Sof(H33F)=Sof(C332)=Sof(H332)=Sof(C333)=Sof(H33G)=
 Sof(H33H)=Sof(H33I)=Sof(C334)=Sof(H33J)=Sof(H33K)=Sof(H33L)=Sof(Si33)=
 Sof(C338)=Sof(H338)=Sof(C339)=Sof(H33M)=Sof(H33N)=Sof(H33O)=Sof(C340)=
 Sof(H34A)=Sof(H34B)=Sof(H34C)=Sof(C341)=Sof(H341)=Sof(C342)=Sof(H34D)=
 Sof(H34E)=Sof(H34F)=Sof(C343)=Sof(H34G)=Sof(H34H)=Sof(H34I)=Sof(C344)=
 Sof(H344)=Sof(C345)=Sof(H34J)=Sof(H34K)=Sof(H34L)=Sof(C346)=Sof(H34M)=
 Sof(H34N)=Sof(H34O)=FVAR(2)
 Sof(C138)=Sof(H138)=Sof(C139)=Sof(H13M)=Sof(H13N)=Sof(H13O)=Sof(C140)=
 Sof(H14A)=Sof(H14B)=Sof(H14C)=FVAR(3)
 Sof(C538)=Sof(H538)=Sof(C539)=Sof(H53A)=Sof(H53B)=Sof(H53C)=Sof(C540)=
 Sof(H54A)=Sof(H54B)=Sof(H54C)=FVAR(4)
6.a Ternary CH refined with riding coordinates:
 C126(H126), C129(H129), C132(H132), C226(H226), C229(H229), C232(H232),
 C138(H138), C538(H538), C141(H141), C144(H144), C238(H238), C241(H241),
 C244(H244), C326(H326), C329(H329), C332(H332), C426(H426), C429(H429),
 C432(H432), C338(H338), C341(H341), C344(H344), C438(H438), C441(H441),
 C444(H444)
6.b Secondary CH2 refined with riding coordinates:
 C1(H1A,H1B), C2(H2A,H2B), C4(H4A,H4B), C5(H5A,H5B), C7(H7A,H7B), C8(H8A,H8B),
 C1B(H1B1,H1B2), C2B(H2B1,H2B2), C4B(H4B1,H4B2), C5B(H5B1,H5B2), C7B(H7B1,H7B2),
  C8B(H8B1,H8B2)
6.c Me refined with riding coordinates:
 C127(H12A,H12B,H12C), C128(H12D,H12E,H12F), C130(H13A,H13B,H13C), C131(H13D,
 H13E,H13F), C133(H13G,H13H,H13I), C134(H13J,H13K,H13L), C227(H22A,H22B,H22C),
 C228(H22D,H22E,H22F), C230(H23A,H23B,H23C), C231(H23D,H23E,H23F), C233(H23G,
 H23H,H23I), C234(H23J,H23K,H23L), C139(H13M,H13N,H13O), C140(H14A,H14B,H14C),
 C539(H53A,H53B,H53C), C540(H54A,H54B,H54C), C142(H14D,H14E,H14F), C143(H14G,
 H14H,H14I), C145(H14J,H14K,H14L), C146(H14M,H14N,H14O), C239(H23M,H23N,H23O),
 C240(H24A,H24B,H24C), C242(H24D,H24E,H24F), C243(H24G,H24H,H24I), C245(H24J,
 H24K,H24L), C246(H24M,H24N,H24O), C327(H32A,H32B,H32C), C328(H32D,H32E,H32F),
 C330(H33A,H33B,H33C), C331(H33D,H33E,H33F), C333(H33G,H33H,H33I), C334(H33J,
 H33K,H33L), C427(H42A,H42B,H42C), C428(H42D,H42E,H42F), C430(H43A,H43B,H43C),
 C431(H43D,H43E,H43F), C433(H43G,H43H,H43I), C434(H43J,H43K,H43L), C339(H33M,
 H33N,H33O), C340(H34A,H34B,H34C), C342(H34D,H34E,H34F), C343(H34G,H34H,H34I),
 C345(H34J,H34K,H34L), C346(H34M,H34N,H34O), C439(H43M,H43N,H43O), C440(H44A,
 H44B,H44C), C442(H44D,H44E,H44F), C443(H44G,H44H,H44I), C445(H44J,H44K,H44L),
 C446(H44M,H44N,H44O)
6.d Aromatic/amide H refined with riding coordinates:
 C102(H102), C103(H103), C105(H105), C109(H109), C111(H111), C112(H112),
 C113(H113), C114(H114), C116(H116), C120(H120), C122(H122), C302(H302),
 C303(H303), C305(H305), C309(H309), C311(H311), C312(H312), C313(H313),
 C314(H314), C316(H316), C320(H320), C322(H322)
;
_olex2_submission_special_instructions 'No special instructions were received'
_oxdiff_diffrn_reflns_filtered 5228
_oxdiff_exptl_absorpt_empirical_details
;
Empirical correction (ABSPACK) includes:
- Absorption correction using spherical harmonics
- Frame scaling
- Detector area scaling
;
_oxdiff_exptl_absorpt_empirical_full_max 1.935
_oxdiff_exptl_absorpt_empirical_full_min 0.671

loop_
_space_group_symop_operation_xyz
'x, y, z'
'-x, -y, -z'

loop_
_atom_site_label
_atom_site_type_symbol
_atom_site_fract_x
_atom_site_fract_y
_atom_site_fract_z
_atom_site_U_iso_or_equiv
_atom_site_adp_type
_atom_site_occupancy
_atom_site_site_symmetry_order
_atom_site_calc_flag
_atom_site_refinement_flags_posn
_atom_site_refinement_flags_adp
_atom_site_refinement_flags_occupancy
_atom_site_disorder_assembly
_atom_site_disorder_group
C3 C -0.1324(3) 0.25060(18) 0.28169(15) 0.0416(7) Uani 1 1 d D U . . .
C6 C -0.3692(3) 0.24688(18) 0.21180(14) 0.0414(7) Uani 1 1 d D U . . .
C1 C -0.3816(6) 0.2887(3) 0.2648(2) 0.0378(13) Uani 0.558(5) 1 d D U P A 1
H1A H -0.474083 0.275418 0.282836 0.045 Uiso 0.558(5) 1 calc R . P A 1
H1B H -0.386514 0.333129 0.257189 0.045 Uiso 0.558(5) 1 calc R . P A 1
C2 C -0.2479(6) 0.2869(4) 0.3060(2) 0.0424(15) Uani 0.558(5) 1 d D U P A 1
H2A H -0.205525 0.331311 0.319343 0.051 Uiso 0.558(5) 1 calc R . P A 1
H2B H -0.284300 0.268273 0.339394 0.051 Uiso 0.558(5) 1 calc R . P A 1
C4 C -0.0855(7) 0.2754(5) 0.2236(3) 0.069(3) Uani 0.558(5) 1 d D U P A 1
H4A H -0.049387 0.321427 0.231284 0.083 Uiso 0.558(5) 1 calc R . P A 1
H4B H -0.004294 0.251731 0.207122 0.083 Uiso 0.558(5) 1 calc R . P A 1
C5 C -0.2187(6) 0.2657(4) 0.1805(2) 0.0413(14) Uani 0.558(5) 1 d D U P A 1
H5A H -0.202780 0.231173 0.149305 0.050 Uiso 0.558(5) 1 calc R . P A 1
H5B H -0.227105 0.305507 0.164217 0.050 Uiso 0.558(5) 1 calc R . P A 1
C7 C -0.3461(6) 0.1759(3) 0.2245(3) 0.0438(14) Uani 0.558(5) 1 d D U P A 1
H7A H -0.428458 0.160104 0.246845 0.053 Uiso 0.558(5) 1 calc R . P A 1
H7B H -0.344720 0.146331 0.188591 0.053 Uiso 0.558(5) 1 calc R . P A 1
C8 C -0.1967(9) 0.1780(3) 0.2582(4) 0.070(3) Uani 0.558(5) 1 d D U P A 1
H8A H -0.124124 0.157197 0.233317 0.085 Uiso 0.558(5) 1 calc R . P A 1
H8B H -0.211990 0.153712 0.290317 0.085 Uiso 0.558(5) 1 calc R . P A 1
C1B C -0.4122(7) 0.2188(4) 0.2675(3) 0.0437(18) Uani 0.442(5) 1 d D U P A 2
H1B1 H -0.436697 0.171972 0.258641 0.052 Uiso 0.442(5) 1 calc R . P A 2
H1B2 H -0.500458 0.237869 0.283276 0.052 Uiso 0.442(5) 1 calc R . P A 2
C2B C -0.2805(7) 0.2340(5) 0.3128(3) 0.0424(18) Uani 0.442(5) 1 d D U P A 2
H2B1 H -0.271148 0.196389 0.332287 0.051 Uiso 0.442(5) 1 calc R . P A 2
H2B2 H -0.299739 0.270583 0.341397 0.051 Uiso 0.442(5) 1 calc R . P A 2
C4B C -0.1604(7) 0.3249(4) 0.2708(3) 0.0430(17) Uani 0.442(5) 1 d D U P A 2
H4B1 H -0.156893 0.353627 0.307338 0.052 Uiso 0.442(5) 1 calc R . P A 2
H4B2 H -0.081945 0.341366 0.247101 0.052 Uiso 0.442(5) 1 calc R . P A 2
C5B C -0.3155(8) 0.3235(4) 0.2404(3) 0.0440(18) Uani 0.442(5) 1 d D U P A 2
H5B1 H -0.308493 0.351234 0.210486 0.053 Uiso 0.442(5) 1 calc R . P A 2
H5B2 H -0.388146 0.339437 0.267897 0.053 Uiso 0.442(5) 1 calc R . P A 2
C7B C -0.2463(8) 0.2189(5) 0.1856(3) 0.0426(19) Uani 0.442(5) 1 d D U P A 2
H7B1 H -0.208891 0.244808 0.156716 0.051 Uiso 0.442(5) 1 calc R . P A 2
H7B2 H -0.280141 0.175482 0.166033 0.051 Uiso 0.442(5) 1 calc R . P A 2
C8B C -0.1165(7) 0.2139(4) 0.2282(3) 0.0392(17) Uani 0.442(5) 1 d D U P A 2
H8B1 H -0.112552 0.168553 0.232937 0.047 Uiso 0.442(5) 1 calc R . P A 2
H8B2 H -0.022136 0.228891 0.212308 0.047 Uiso 0.442(5) 1 calc R . P A 2
C101 C 0.0038(3) 0.25264(17) 0.32219(13) 0.0362(7) Uani 1 1 d . U . . .
C102 C 0.0209(3) 0.20170(18) 0.35574(15) 0.0423(7) Uani 1 1 d . U . . .
H102 H -0.055361 0.167663 0.353752 0.051 Uiso 1 1 calc R . . . .
C103 C 0.1443(4) 0.20069(17) 0.39070(16) 0.0425(7) Uani 1 1 d . U . . .
H103 H 0.150231 0.166320 0.411696 0.051 Uiso 1 1 calc R . . . .
C104 C 0.2648(3) 0.25203(15) 0.39535(12) 0.0315(6) Uani 1 1 d . U . . .
C105 C 0.3953(3) 0.25188(14) 0.42824(13) 0.0311(6) Uani 1 1 d . U . . .
H105 H 0.404277 0.218183 0.449771 0.037 Uiso 1 1 calc R . . . .
C106 C 0.5148(3) 0.30179(14) 0.42975(11) 0.0269(5) Uani 1 1 d . U . . .
C107 C 0.6524(3) 0.29992(14) 0.45994(11) 0.0278(5) Uani 1 1 d . U . . .
C108 C 0.7749(3) 0.34786(14) 0.45694(12) 0.0277(5) Uani 1 1 d . U . . .
C109 C 0.9162(3) 0.34482(15) 0.48397(12) 0.0314(6) Uani 1 1 d . U . . .
H109 H 0.927667 0.311919 0.506169 0.038 Uiso 1 1 calc R . . . .
C110 C 1.0384(3) 0.38979(15) 0.47818(13) 0.0336(6) Uani 1 1 d . U . . .
C111 C 1.1814(3) 0.38649(18) 0.50540(14) 0.0411(7) Uani 1 1 d . U . . .
H111 H 1.193401 0.354080 0.528072 0.049 Uiso 1 1 calc R . . . .
C112 C 1.3000(3) 0.4305(2) 0.49834(16) 0.0488(9) Uani 1 1 d . U . . .
H112 H 1.392554 0.427807 0.516117 0.059 Uiso 1 1 calc R . . . .
C113 C 1.2833(4) 0.48035(19) 0.46401(16) 0.0482(9) Uani 1 1 d . U . . .
H113 H 1.365453 0.509939 0.459468 0.058 Uiso 1 1 calc R . . . .
C114 C 1.1498(3) 0.48559(17) 0.43780(15) 0.0403(7) Uani 1 1 d . U . . .
H114 H 1.141539 0.518669 0.415515 0.048 Uiso 1 1 calc R . . . .
C115 C 1.0214(3) 0.44084(15) 0.44396(13) 0.0333(6) Uani 1 1 d . U . . .
C116 C 0.8823(3) 0.44518(14) 0.41852(12) 0.0300(6) Uani 1 1 d . U . . .
H116 H 0.871092 0.478793 0.397093 0.036 Uiso 1 1 calc R . . . .
C117 C 0.7577(3) 0.40030(13) 0.42418(11) 0.0267(5) Uani 1 1 d . U . . .
C118 C 0.6174(3) 0.40370(14) 0.39635(11) 0.0275(5) Uani 1 1 d . U . . .
C119 C 0.4974(3) 0.35450(13) 0.39730(11) 0.0260(5) Uani 1 1 d . U . . .
C120 C 0.3627(3) 0.35449(14) 0.36565(12) 0.0296(6) Uani 1 1 d . U . . .
H120 H 0.349953 0.389262 0.345779 0.036 Uiso 1 1 calc R . . . .
C121 C 0.2481(3) 0.30433(14) 0.36311(12) 0.0295(6) Uani 1 1 d . U . . .
C122 C 0.1152(3) 0.30278(17) 0.32766(14) 0.0372(7) Uani 1 1 d . U . . .
H122 H 0.104537 0.337531 0.307533 0.045 Uiso 1 1 calc R . . . .
C123 C 0.6732(3) 0.24776(15) 0.49183(13) 0.0321(6) Uani 1 1 d D U . . .
C124 C 0.6950(3) 0.20486(16) 0.51934(14) 0.0375(6) Uani 1 1 d D U . . .
Si12 Si 0.7322(4) 0.14333(15) 0.56545(14) 0.0359(5) Uani 0.747(3) 1 d D U P B 1
C126 C 0.9401(7) 0.1544(5) 0.5859(4) 0.0558(17) Uani 0.747(3) 1 d D U P B 1
H126 H 0.961031 0.119464 0.607897 0.067 Uiso 0.747(3) 1 calc R . P B 1
C127 C 0.9853(7) 0.2190(5) 0.6238(3) 0.0572(17) Uani 0.747(3) 1 d D U P B 1
H12A H 0.925126 0.222387 0.657395 0.086 Uiso 0.747(3) 1 calc R . P B 1
H12B H 1.089561 0.221288 0.635232 0.086 Uiso 0.747(3) 1 calc R . P B 1
H12C H 0.969826 0.254175 0.602699 0.086 Uiso 0.747(3) 1 calc R . P B 1
C128 C 1.0358(12) 0.1473(8) 0.5309(6) 0.079(3) Uani 0.747(3) 1 d D U P B 1
H12D H 1.005468 0.106187 0.507582 0.119 Uiso 0.747(3) 1 calc R . P B 1
H12E H 1.020556 0.182175 0.509392 0.119 Uiso 0.747(3) 1 calc R . P B 1
H12F H 1.140291 0.149289 0.541926 0.119 Uiso 0.747(3) 1 calc R . P B 1
C129 C 0.6166(6) 0.1624(3) 0.6317(2) 0.0415(12) Uani 0.747(3) 1 d D U P B 1
H129 H 0.648254 0.207818 0.647922 0.050 Uiso 0.747(3) 1 calc R . P B 1
C130 C 0.6457(8) 0.1217(5) 0.6789(3) 0.084(3) Uani 0.747(3) 1 d D U P B 1
H13A H 0.751907 0.124453 0.687266 0.127 Uiso 0.747(3) 1 calc R . P B 1
H13B H 0.595213 0.137993 0.713010 0.127 Uiso 0.747(3) 1 calc R . P B 1
H13C H 0.608485 0.076994 0.666241 0.127 Uiso 0.747(3) 1 calc R . P B 1
C131 C 0.4489(6) 0.1592(4) 0.6172(3) 0.0496(17) Uani 0.747(3) 1 d D U P B 1
H13D H 0.433409 0.185173 0.587382 0.074 Uiso 0.747(3) 1 calc R . P B 1
H13E H 0.410478 0.114717 0.604171 0.074 Uiso 0.747(3) 1 calc R . P B 1
H13F H 0.397206 0.175716 0.650940 0.074 Uiso 0.747(3) 1 calc R . P B 1
C132 C 0.6703(9) 0.0603(3) 0.5245(3) 0.0461(14) Uani 0.747(3) 1 d D U P B 1
H132 H 0.561119 0.052998 0.528197 0.055 Uiso 0.747(3) 1 calc R . P B 1
C133 C 0.7000(14) 0.0556(4) 0.4598(3) 0.069(2) Uani 0.747(3) 1 d D U P B 1
H13G H 0.656132 0.090172 0.444576 0.104 Uiso 0.747(3) 1 calc R . P B 1
H13H H 0.806454 0.059435 0.454214 0.104 Uiso 0.747(3) 1 calc R . P B 1
H13I H 0.655864 0.014231 0.440245 0.104 Uiso 0.747(3) 1 calc R . P B 1
C134 C 0.7399(16) 0.0052(4) 0.5498(4) 0.076(3) Uani 0.747(3) 1 d D U P B 1
H13J H 0.720587 0.008624 0.590147 0.115 Uiso 0.747(3) 1 calc R . P B 1
H13K H 0.695879 -0.036353 0.530447 0.115 Uiso 0.747(3) 1 calc R . P B 1
H13L H 0.846469 0.008851 0.544415 0.115 Uiso 0.747(3) 1 calc R . P B 1
Si22 Si 0.7282(16) 0.1349(6) 0.5566(6) 0.063(3) Uani 0.253(3) 1 d D U P B 2
C226 C 0.929(2) 0.1503(15) 0.5867(12) 0.061(4) Uani 0.253(3) 1 d D U P B 2
H226 H 0.950151 0.113041 0.605723 0.073 Uiso 0.253(3) 1 calc R . P B 2
C227 C 0.941(3) 0.2116(18) 0.6323(14) 0.092(8) Uani 0.253(3) 1 d D U P B 2
H22A H 0.867290 0.206153 0.661093 0.138 Uiso 0.253(3) 1 calc R . P B 2
H22B H 1.039589 0.218088 0.650062 0.138 Uiso 0.253(3) 1 calc R . P B 2
H22C H 0.922685 0.248833 0.614280 0.138 Uiso 0.253(3) 1 calc R . P B 2
C228 C 1.045(3) 0.158(2) 0.5400(16) 0.079(7) Uani 0.253(3) 1 d D U P B 2
H22D H 1.036595 0.119194 0.511822 0.118 Uiso 0.253(3) 1 calc R . P B 2
H22E H 1.027882 0.194910 0.521622 0.118 Uiso 0.253(3) 1 calc R . P B 2
H22F H 1.144786 0.164165 0.557404 0.118 Uiso 0.253(3) 1 calc R . P B 2
C229 C 0.596(2) 0.1350(10) 0.6195(7) 0.067(4) Uani 0.253(3) 1 d D U P B 2
H229 H 0.628580 0.173996 0.647321 0.081 Uiso 0.253(3) 1 calc R . P B 2
C230 C 0.604(3) 0.0758(17) 0.6511(15) 0.131(15) Uani 0.253(3) 1 d D U P B 2
H23A H 0.707101 0.072501 0.662134 0.196 Uiso 0.253(3) 1 calc R . P B 2
H23B H 0.545039 0.080880 0.684855 0.196 Uiso 0.253(3) 1 calc R . P B 2
H23C H 0.566259 0.036823 0.626013 0.196 Uiso 0.253(3) 1 calc R . P B 2
C231 C 0.433(2) 0.1397(16) 0.6022(14) 0.079(7) Uani 0.253(3) 1 d D U P B 2
H23D H 0.426974 0.176704 0.582448 0.118 Uiso 0.253(3) 1 calc R . P B 2
H23E H 0.395085 0.100618 0.577256 0.118 Uiso 0.253(3) 1 calc R . P B 2
H23F H 0.373864 0.144675 0.636098 0.118 Uiso 0.253(3) 1 calc R . P B 2
C232 C 0.683(3) 0.0581(8) 0.5060(8) 0.057(4) Uani 0.253(3) 1 d D U P B 2
H232 H 0.574655 0.047538 0.510539 0.069 Uiso 0.253(3) 1 calc R . P B 2
C233 C 0.694(6) 0.0662(15) 0.4424(9) 0.094(7) Uani 0.253(3) 1 d D U P B 2
H23G H 0.647316 0.104169 0.435667 0.141 Uiso 0.253(3) 1 calc R . P B 2
H23H H 0.798279 0.071223 0.432733 0.141 Uiso 0.253(3) 1 calc R . P B 2
H23I H 0.644525 0.028290 0.418976 0.141 Uiso 0.253(3) 1 calc R . P B 2
C234 C 0.753(4) -0.0004(11) 0.5233(12) 0.082(7) Uani 0.253(3) 1 d D U P B 2
H23J H 0.739701 -0.001374 0.563729 0.123 Uiso 0.253(3) 1 calc R . P B 2
H23K H 0.704114 -0.039825 0.501720 0.123 Uiso 0.253(3) 1 calc R . P B 2
H23L H 0.857868 0.003108 0.515477 0.123 Uiso 0.253(3) 1 calc R . P B 2
C135 C 0.5987(3) 0.45606(14) 0.36451(12) 0.0304(6) Uani 1 1 d D U . . .
C136 C 0.5788(3) 0.49976(16) 0.33751(14) 0.0375(6) Uani 1 1 d D U . . .
Si13 Si 0.5354(3) 0.56211(14) 0.29334(13) 0.0359(5) Uani 0.747(3) 1 d D U P B 1
C138 C 0.7006(9) 0.6278(4) 0.3018(5) 0.051(2) Uani 0.454(12) 1 d D U P B 3
H138 H 0.681666 0.659667 0.335223 0.062 Uiso 0.454(12) 1 calc R . P B 3
C139 C 0.8516(12) 0.6028(7) 0.3132(7) 0.060(5) Uani 0.454(12) 1 d D U P B 3
H13M H 0.845307 0.580655 0.346360 0.089 Uiso 0.454(12) 1 calc R . P B 3
H13N H 0.876731 0.573143 0.280328 0.089 Uiso 0.454(12) 1 calc R . P B 3
H13O H 0.927974 0.639023 0.320194 0.089 Uiso 0.454(12) 1 calc R . P B 3
C140 C 0.705(3) 0.6641(15) 0.2485(14) 0.081(5) Uani 0.454(12) 1 d D U P B 3
H14A H 0.608083 0.679138 0.242507 0.122 Uiso 0.454(12) 1 calc R . P B 3
H14B H 0.779801 0.700786 0.254965 0.122 Uiso 0.454(12) 1 calc R . P B 3
H14C H 0.728558 0.634906 0.215100 0.122 Uiso 0.454(12) 1 calc R . P B 3
C538 C 0.7221(13) 0.6024(8) 0.2747(8) 0.048(3) Uani 0.293(12) 1 d D U P B 4
H538 H 0.769557 0.569443 0.248917 0.058 Uiso 0.293(12) 1 calc R . P B 4
C539 C 0.827(2) 0.6216(13) 0.3272(11) 0.072(6) Uani 0.293(12) 1 d D U P B 4
H53A H 0.833845 0.584499 0.346742 0.109 Uiso 0.293(12) 1 calc R . P B 4
H53B H 0.924725 0.636494 0.315314 0.109 Uiso 0.293(12) 1 calc R . P B 4
H53C H 0.787903 0.656019 0.352753 0.109 Uiso 0.293(12) 1 calc R . P B 4
C540 C 0.704(4) 0.659(2) 0.241(2) 0.073(6) Uani 0.293(12) 1 d D U P B 4
H54A H 0.637119 0.644641 0.208058 0.109 Uiso 0.293(12) 1 calc R . P B 4
H54B H 0.663773 0.694258 0.265124 0.109 Uiso 0.293(12) 1 calc R . P B 4
H54C H 0.800594 0.674734 0.227686 0.109 Uiso 0.293(12) 1 calc R . P B 4
C141 C 0.3750(9) 0.6045(3) 0.3276(3) 0.0690(16) Uani 0.747(3) 1 d D U P B 1
H141 H 0.293280 0.569719 0.328571 0.083 Uiso 0.747(3) 1 calc R . P B 1
C142 C 0.3999(15) 0.6360(4) 0.3884(3) 0.114(4) Uani 0.747(3) 1 d D U P B 1
H14D H 0.440360 0.606068 0.410589 0.172 Uiso 0.747(3) 1 calc R . P B 1
H14E H 0.469358 0.674406 0.389894 0.172 Uiso 0.747(3) 1 calc R . P B 1
H14F H 0.305942 0.647957 0.403862 0.172 Uiso 0.747(3) 1 calc R . P B 1
C143 C 0.3109(9) 0.6524(4) 0.2929(3) 0.087(2) Uani 0.747(3) 1 d D U P B 1
H14G H 0.294390 0.632348 0.253565 0.131 Uiso 0.747(3) 1 calc R . P B 1
H14H H 0.217153 0.664283 0.308670 0.131 Uiso 0.747(3) 1 calc R . P B 1
H14I H 0.380569 0.690732 0.294702 0.131 Uiso 0.747(3) 1 calc R . P B 1
C144 C 0.4687(10) 0.5170(4) 0.2201(3) 0.077(2) Uani 0.747(3) 1 d D U P B 1
H144 H 0.434913 0.548729 0.196827 0.092 Uiso 0.747(3) 1 calc R . P B 1
C145 C 0.5991(15) 0.4848(6) 0.1897(5) 0.134(5) Uani 0.747(3) 1 d D U P B 1
H14J H 0.681012 0.517429 0.186784 0.201 Uiso 0.747(3) 1 calc R . P B 1
H14K H 0.632078 0.452769 0.211455 0.201 Uiso 0.747(3) 1 calc R . P B 1
H14L H 0.566000 0.463970 0.151774 0.201 Uiso 0.747(3) 1 calc R . P B 1
C146 C 0.3373(10) 0.4663(3) 0.2252(4) 0.087(3) Uani 0.747(3) 1 d D U P B 1
H14M H 0.256790 0.487258 0.244310 0.130 Uiso 0.747(3) 1 calc R . P B 1
H14N H 0.303059 0.445417 0.187474 0.130 Uiso 0.747(3) 1 calc R . P B 1
H14O H 0.369137 0.434215 0.247155 0.130 Uiso 0.747(3) 1 calc R . P B 1
Si23 Si 0.5746(12) 0.5640(5) 0.2907(5) 0.061(3) Uani 0.253(3) 1 d D U P B 2
C238 C 0.7583(17) 0.5918(9) 0.2652(9) 0.059(4) Uani 0.253(3) 1 d D U P B 2
H238 H 0.775272 0.560832 0.230782 0.071 Uiso 0.253(3) 1 calc R . P B 2
C239 C 0.892(2) 0.5901(17) 0.3067(14) 0.082(7) Uani 0.253(3) 1 d D U P B 2
H23M H 0.887311 0.547977 0.319149 0.123 Uiso 0.253(3) 1 calc R . P B 2
H23N H 0.983915 0.597945 0.287367 0.123 Uiso 0.253(3) 1 calc R . P B 2
H23O H 0.886873 0.623162 0.339467 0.123 Uiso 0.253(3) 1 calc R . P B 2
C240 C 0.766(2) 0.6599(13) 0.2451(16) 0.076(5) Uani 0.253(3) 1 d D U P B 2
H24A H 0.682224 0.661100 0.219095 0.114 Uiso 0.253(3) 1 calc R . P B 2
H24B H 0.761067 0.692913 0.277974 0.114 Uiso 0.253(3) 1 calc R . P B 2
H24C H 0.858109 0.667697 0.225873 0.114 Uiso 0.253(3) 1 calc R . P B 2
C241 C 0.4700(16) 0.6318(7) 0.3319(6) 0.056(3) Uani 0.253(3) 1 d D U P B 2
H241 H 0.473098 0.667078 0.308213 0.067 Uiso 0.253(3) 1 calc R . P B 2
C242 C 0.547(2) 0.6608(8) 0.3890(6) 0.059(4) Uani 0.253(3) 1 d D U P B 2
H24D H 0.651005 0.672856 0.383253 0.089 Uiso 0.253(3) 1 calc R . P B 2
H24E H 0.499726 0.698753 0.404963 0.089 Uiso 0.253(3) 1 calc R . P B 2
H24F H 0.537556 0.629090 0.414988 0.089 Uiso 0.253(3) 1 calc R . P B 2
C243 C 0.3078(18) 0.6133(12) 0.3415(12) 0.088(6) Uani 0.253(3) 1 d D U P B 2
H24G H 0.258041 0.594885 0.305479 0.131 Uiso 0.253(3) 1 calc R . P B 2
H24H H 0.299491 0.581785 0.367664 0.131 Uiso 0.253(3) 1 calc R . P B 2
H24I H 0.261661 0.651449 0.357639 0.131 Uiso 0.253(3) 1 calc R . P B 2
C244 C 0.434(2) 0.5249(12) 0.2305(8) 0.080(4) Uani 0.253(3) 1 d D U P B 2
H244 H 0.397208 0.561910 0.214701 0.096 Uiso 0.253(3) 1 calc R . P B 2
C245 C 0.510(4) 0.4873(19) 0.1805(11) 0.129(9) Uani 0.253(3) 1 d D U P B 2
H24J H 0.597610 0.513375 0.170632 0.193 Uiso 0.253(3) 1 calc R . P B 2
H24K H 0.539055 0.447461 0.191423 0.193 Uiso 0.253(3) 1 calc R . P B 2
H24L H 0.441325 0.477406 0.147773 0.193 Uiso 0.253(3) 1 calc R . P B 2
C246 C 0.292(3) 0.4875(14) 0.2495(12) 0.105(6) Uani 0.253(3) 1 d D U P B 2
H24M H 0.249727 0.513786 0.281046 0.157 Uiso 0.253(3) 1 calc R . P B 2
H24N H 0.220142 0.477588 0.217919 0.157 Uiso 0.253(3) 1 calc R . P B 2
H24O H 0.317873 0.447643 0.261569 0.157 Uiso 0.253(3) 1 calc R . P B 2
C301 C -0.5045(3) 0.24529(18) 0.17057(14) 0.0390(7) Uani 1 1 d . U . . .
C302 C -0.5138(3) 0.29412(18) 0.13376(16) 0.0435(7) Uani 1 1 d . U . . .
H302 H -0.434316 0.326590 0.134619 0.052 Uiso 1 1 calc R . . . .
C303 C -0.6345(4) 0.29497(18) 0.09743(16) 0.0460(8) Uani 1 1 d . U . . .
H303 H -0.635255 0.327493 0.074120 0.055 Uiso 1 1 calc R . . . .
C304 C -0.7597(3) 0.24639(16) 0.09493(13) 0.0335(6) Uani 1 1 d . U . . .
C305 C -0.8886(3) 0.24665(16) 0.06074(13) 0.0354(6) Uani 1 1 d . U . . .
H305 H -0.893339 0.279004 0.037440 0.042 Uiso 1 1 calc R . . . .
C306 C -1.0119(3) 0.19903(15) 0.06061(12) 0.0301(6) Uani 1 1 d . U . . .
C307 C -1.1473(3) 0.20105(15) 0.02886(12) 0.0317(6) Uani 1 1 d . U . . .
C308 C -1.2738(3) 0.15509(15) 0.03287(12) 0.0303(6) Uani 1 1 d . U . . .
C309 C -1.4134(3) 0.15925(15) 0.00471(13) 0.0334(6) Uani 1 1 d . U . . .
H309 H -1.421170 0.191102 -0.018908 0.040 Uiso 1 1 calc R . . . .
C310 C -1.5393(3) 0.11645(15) 0.01178(13) 0.0333(6) Uani 1 1 d . U . . .
C311 C -1.6817(3) 0.12038(17) -0.01616(13) 0.0375(7) Uani 1 1 d . U . . .
H311 H -1.690685 0.151956 -0.039969 0.045 Uiso 1 1 calc R . . . .
C312 C -1.8030(3) 0.07878(18) -0.00833(14) 0.0403(7) Uani 1 1 d . U . . .
H312 H -1.894287 0.082009 -0.026842 0.048 Uiso 1 1 calc R . . . .
C313 C -1.7922(3) 0.03039(17) 0.02781(14) 0.0403(7) Uani 1 1 d . U . . .
H313 H -1.876669 0.002211 0.032742 0.048 Uiso 1 1 calc R . . . .
C314 C -1.6599(3) 0.02443(16) 0.05551(13) 0.0361(6) Uani 1 1 d . U . . .
H314 H -1.654654 -0.007439 0.079282 0.043 Uiso 1 1 calc R . . . .
C315 C -1.5289(3) 0.06736(15) 0.04793(13) 0.0330(6) Uani 1 1 d . U . . .
C316 C -1.3912(3) 0.06209(15) 0.07473(12) 0.0307(6) Uani 1 1 d . U . . .
H316 H -1.383768 0.029342 0.097433 0.037 Uiso 1 1 calc R . . . .
C317 C -1.2633(3) 0.10493(14) 0.06837(12) 0.0291(6) Uani 1 1 d . U . . .
C318 C -1.1251(3) 0.10129(14) 0.09794(12) 0.0297(6) Uani 1 1 d . U . . .
C319 C -1.0011(3) 0.14805(14) 0.09570(12) 0.0291(6) Uani 1 1 d . U . . .
C320 C -0.8692(3) 0.14790(15) 0.12929(12) 0.0317(6) Uani 1 1 d . U . . .
H320 H -0.861571 0.114611 0.151394 0.038 Uiso 1 1 calc R . . . .
C321 C -0.7506(3) 0.19596(15) 0.13031(12) 0.0316(6) Uani 1 1 d . U . . .
C322 C -0.6203(3) 0.19763(18) 0.16708(14) 0.0395(7) Uani 1 1 d . U . . .
H322 H -0.614849 0.164554 0.189564 0.047 Uiso 1 1 calc R . . . .
C323 C -1.1606(3) 0.25206(16) -0.00524(14) 0.0363(6) Uani 1 1 d D U . . .
C324 C -1.1739(4) 0.29539(17) -0.03312(16) 0.0435(7) Uani 1 1 d D U . . .
Si32 Si -1.2046(3) 0.36193(11) -0.07554(10) 0.0334(4) Uani 0.747(3) 1 d D U P B 1
C326 C -1.3739(5) 0.3310(2) -0.1246(2) 0.0492(11) Uani 0.747(3) 1 d D U P B 1
H326 H -1.395317 0.365530 -0.146981 0.059 Uiso 0.747(3) 1 calc R . P B 1
C327 C -1.5148(6) 0.3141(3) -0.0906(3) 0.0630(15) Uani 0.747(3) 1 d D U P B 1
H32A H -1.535143 0.351738 -0.064119 0.095 Uiso 0.747(3) 1 calc R . P B 1
H32B H -1.599348 0.300929 -0.116809 0.095 Uiso 0.747(3) 1 calc R . P B 1
H32C H -1.497564 0.279028 -0.069513 0.095 Uiso 0.747(3) 1 calc R . P B 1
C328 C -1.3407(7) 0.2709(3) -0.1670(3) 0.0712(17) Uani 0.747(3) 1 d D U P B 1
H32D H -1.252934 0.281650 -0.188124 0.107 Uiso 0.747(3) 1 calc R . P B 1
H32E H -1.323256 0.235836 -0.146053 0.107 Uiso 0.747(3) 1 calc R . P B 1
H32F H -1.425040 0.257737 -0.193349 0.107 Uiso 0.747(3) 1 calc R . P B 1
C329 C -1.2383(6) 0.4368(3) -0.0228(2) 0.0459(12) Uani 0.747(3) 1 d D U P B 1
H329 H -1.138613 0.460134 -0.013074 0.055 Uiso 0.747(3) 1 calc R . P B 1
C330 C -1.3028(7) 0.4228(3) 0.0342(2) 0.0580(13) Uani 0.747(3) 1 d D U P B 1
H33A H -1.244535 0.392662 0.049886 0.087 Uiso 0.747(3) 1 calc R . P B 1
H33B H -1.299207 0.462721 0.060621 0.087 Uiso 0.747(3) 1 calc R . P B 1
H33C H -1.405202 0.404098 0.027935 0.087 Uiso 0.747(3) 1 calc R . P B 1
C331 C -1.3284(6) 0.4847(3) -0.0492(3) 0.0569(13) Uani 0.747(3) 1 d D U P B 1
H33D H -1.285874 0.492843 -0.085042 0.085 Uiso 0.747(3) 1 calc R . P B 1
H33E H -1.431019 0.466364 -0.055859 0.085 Uiso 0.747(3) 1 calc R . P B 1
H33F H -1.325024 0.524987 -0.023173 0.085 Uiso 0.747(3) 1 calc R . P B 1
C332 C -1.0302(5) 0.3803(3) -0.1169(2) 0.0437(11) Uani 0.747(3) 1 d D U P B 1
H332 H -1.024117 0.343493 -0.147697 0.052 Uiso 0.747(3) 1 calc R . P B 1
C333 C -0.8875(6) 0.3864(3) -0.0793(3) 0.0556(14) Uani 0.747(3) 1 d D U P B 1
H33G H -0.884137 0.347738 -0.061570 0.083 Uiso 0.747(3) 1 calc R . P B 1
H33H H -0.801178 0.391536 -0.102620 0.083 Uiso 0.747(3) 1 calc R . P B 1
H33I H -0.887341 0.423741 -0.049972 0.083 Uiso 0.747(3) 1 calc R . P B 1
C334 C -1.0369(8) 0.4419(3) -0.1456(3) 0.0642(18) Uani 0.747(3) 1 d D U P B 1
H33J H -1.127084 0.437737 -0.169184 0.096 Uiso 0.747(3) 1 calc R . P B 1
H33K H -1.037041 0.479385 -0.116363 0.096 Uiso 0.747(3) 1 calc R . P B 1
H33L H -0.950878 0.447179 -0.169012 0.096 Uiso 0.747(3) 1 calc R . P B 1
Si42 Si -1.2304(11) 0.3654(5) -0.0635(5) 0.071(3) Uani 0.253(3) 1 d D U P B 2
C426 C -1.4305(16) 0.3474(10) -0.0919(9) 0.080(4) Uani 0.253(3) 1 d D U P B 2
H426 H -1.452457 0.382048 -0.114120 0.096 Uiso 0.253(3) 1 calc R . P B 2
C427 C -1.538(3) 0.349(2) -0.0410(14) 0.168(17) Uani 0.253(3) 1 d D U P B 2
H42A H -1.520887 0.390738 -0.016803 0.253 Uiso 0.253(3) 1 calc R . P B 2
H42B H -1.640441 0.343060 -0.055581 0.253 Uiso 0.253(3) 1 calc R . P B 2
H42C H -1.520290 0.315057 -0.019075 0.253 Uiso 0.253(3) 1 calc R . P B 2
C428 C -1.453(4) 0.2818(12) -0.1327(12) 0.160(16) Uani 0.253(3) 1 d D U P B 2
H42D H -1.383788 0.282700 -0.163599 0.240 Uiso 0.253(3) 1 calc R . P B 2
H42E H -1.433807 0.246945 -0.111645 0.240 Uiso 0.253(3) 1 calc R . P B 2
H42F H -1.553958 0.274948 -0.148151 0.240 Uiso 0.253(3) 1 calc R . P B 2
C429 C -1.184(3) 0.4450(8) -0.0156(8) 0.077(5) Uani 0.253(3) 1 d D U P B 2
H429 H -1.074673 0.452754 -0.019043 0.093 Uiso 0.253(3) 1 calc R . P B 2
C430 C -1.200(5) 0.4444(17) 0.0478(9) 0.160(16) Uani 0.253(3) 1 d D U P B 2
H43A H -1.161032 0.406228 0.058325 0.240 Uiso 0.253(3) 1 calc R . P B 2
H43B H -1.145277 0.482774 0.068697 0.240 Uiso 0.253(3) 1 calc R . P B 2
H43C H -1.304554 0.443958 0.056897 0.240 Uiso 0.253(3) 1 calc R . P B 2
C431 C -1.241(4) 0.5026(11) -0.0394(14) 0.124(8) Uani 0.253(3) 1 d D U P B 2
H43D H -1.225041 0.498199 -0.080131 0.186 Uiso 0.253(3) 1 calc R . P B 2
H43E H -1.346101 0.503546 -0.032526 0.186 Uiso 0.253(3) 1 calc R . P B 2
H43F H -1.186824 0.542362 -0.020725 0.186 Uiso 0.253(3) 1 calc R . P B 2
C432 C -1.0928(19) 0.3624(10) -0.1252(7) 0.073(4) Uani 0.253(3) 1 d D U P B 2
H432 H -1.122165 0.322320 -0.151987 0.088 Uiso 0.253(3) 1 calc R . P B 2
C433 C -1.093(3) 0.4195(15) -0.1594(14) 0.103(7) Uani 0.253(3) 1 d D U P B 2
H43G H -1.193713 0.422023 -0.173627 0.155 Uiso 0.253(3) 1 calc R . P B 2
H43H H -1.059278 0.459387 -0.134812 0.155 Uiso 0.253(3) 1 calc R . P B 2
H43I H -1.027647 0.412948 -0.191195 0.155 Uiso 0.253(3) 1 calc R . P B 2
C434 C -0.934(2) 0.3577(16) -0.1023(12) 0.092(6) Uani 0.253(3) 1 d D U P B 2
H43J H -0.935073 0.321717 -0.080882 0.138 Uiso 0.253(3) 1 calc R . P B 2
H43K H -0.868143 0.351035 -0.133967 0.138 Uiso 0.253(3) 1 calc R . P B 2
H43L H -0.899774 0.397474 -0.077583 0.138 Uiso 0.253(3) 1 calc R . P B 2
C335 C -1.1158(3) 0.05121(15) 0.13316(12) 0.0313(6) Uani 1 1 d D U . . .
C336 C -1.1098(3) 0.00955(15) 0.16346(13) 0.0367(6) Uani 1 1 d D U . . .
Si33 Si -1.12418(18) -0.05411(8) 0.20953(7) 0.0316(3) Uani 0.747(3) 1 d D U P B 1
C338 C -0.9926(7) -0.0300(3) 0.2746(2) 0.0473(12) Uani 0.747(3) 1 d D U P B 1
H338 H -0.949194 -0.069580 0.282187 0.057 Uiso 0.747(3) 1 calc R . P B 1
C339 C -1.0693(7) -0.0026(3) 0.3297(2) 0.0586(13) Uani 0.747(3) 1 d D U P B 1
H33M H -1.151338 -0.033177 0.337342 0.088 Uiso 0.747(3) 1 calc R . P B 1
H33N H -0.997777 0.004407 0.361534 0.088 Uiso 0.747(3) 1 calc R . P B 1
H33O H -1.106857 0.038054 0.324819 0.088 Uiso 0.747(3) 1 calc R . P B 1
C340 C -0.8609(10) 0.0192(6) 0.2625(4) 0.065(2) Uani 0.747(3) 1 d D U P B 1
H34A H -0.812763 0.002206 0.228004 0.097 Uiso 0.747(3) 1 calc R . P B 1
H34B H -0.898487 0.059883 0.257574 0.097 Uiso 0.747(3) 1 calc R . P B 1
H34C H -0.789407 0.026237 0.294290 0.097 Uiso 0.747(3) 1 calc R . P B 1
C341 C -1.3304(5) -0.0685(2) 0.2262(2) 0.0457(11) Uani 0.747(3) 1 d D U P B 1
H341 H -1.339375 -0.095729 0.256983 0.055 Uiso 0.747(3) 1 calc R . P B 1
C342 C -1.3982(6) -0.0037(3) 0.2470(3) 0.0590(14) Uani 0.747(3) 1 d D U P B 1
H34D H -1.341771 0.019092 0.280239 0.089 Uiso 0.747(3) 1 calc R . P B 1
H34E H -1.393630 0.022965 0.216786 0.089 Uiso 0.747(3) 1 calc R . P B 1
H34F H -1.501054 -0.012877 0.256828 0.089 Uiso 0.747(3) 1 calc R . P B 1
C343 C -1.4213(8) -0.1051(5) 0.1727(4) 0.0597(18) Uani 0.747(3) 1 d D U P B 1
H34G H -1.379332 -0.145345 0.159771 0.090 Uiso 0.747(3) 1 calc R . P B 1
H34H H -1.524152 -0.114305 0.182544 0.090 Uiso 0.747(3) 1 calc R . P B 1
H34I H -1.416728 -0.078463 0.142502 0.090 Uiso 0.747(3) 1 calc R . P B 1
C344 C -1.0606(5) -0.1293(2) 0.1635(2) 0.0424(10) Uani 0.747(3) 1 d D U P B 1
H344 H -1.125458 -0.138435 0.128608 0.051 Uiso 0.747(3) 1 calc R . P B 1
C345 C -1.0824(7) -0.1894(2) 0.1950(3) 0.0616(14) Uani 0.747(3) 1 d D U P B 1
H34J H -1.184865 -0.195298 0.206390 0.092 Uiso 0.747(3) 1 calc R . P B 1
H34K H -1.059137 -0.227450 0.169712 0.092 Uiso 0.747(3) 1 calc R . P B 1
H34L H -1.016634 -0.182806 0.228556 0.092 Uiso 0.747(3) 1 calc R . P B 1
C346 C -0.8986(7) -0.1179(3) 0.1445(3) 0.0547(14) Uani 0.747(3) 1 d D U P B 1
H34M H -0.888460 -0.080250 0.125025 0.082 Uiso 0.747(3) 1 calc R . P B 1
H34N H -0.831529 -0.110819 0.177674 0.082 Uiso 0.747(3) 1 calc R . P B 1
H34O H -0.874031 -0.155463 0.118830 0.082 Uiso 0.747(3) 1 calc R . P B 1
Si43 Si -1.0702(9) -0.0617(5) 0.2064(4) 0.078(2) Uani 0.253(3) 1 d D U P B 2
C438 C -1.024(3) -0.0184(12) 0.2823(7) 0.075(5) Uani 0.253(3) 1 d D U P B 2
H438 H -1.008320 -0.052128 0.306329 0.090 Uiso 0.253(3) 1 calc R . P B 2
C439 C -1.147(4) 0.020(2) 0.3089(19) 0.23(3) Uani 0.253(3) 1 d D U P B 2
H43M H -1.238281 -0.008246 0.308310 0.346 Uiso 0.253(3) 1 calc R . P B 2
H43N H -1.118078 0.038009 0.348005 0.346 Uiso 0.253(3) 1 calc R . P B 2
H43O H -1.162102 0.054859 0.287326 0.346 Uiso 0.253(3) 1 calc R . P B 2
C440 C -0.871(3) 0.023(2) 0.2814(12) 0.086(8) Uani 0.253(3) 1 d D U P B 2
H44A H -0.797750 -0.003372 0.264075 0.128 Uiso 0.253(3) 1 calc R . P B 2
H44B H -0.882971 0.058265 0.259412 0.128 Uiso 0.253(3) 1 calc R . P B 2
H44C H -0.838947 0.041414 0.320091 0.128 Uiso 0.253(3) 1 calc R . P B 2
C441 C -1.239(2) -0.1227(11) 0.1988(13) 0.165(14) Uani 0.253(3) 1 d D U P B 2
H441 H -1.218170 -0.153959 0.165192 0.198 Uiso 0.253(3) 1 calc R . P B 2
C442 C -1.387(3) -0.0994(19) 0.1822(19) 0.086(7) Uani 0.253(3) 1 d D U P B 2
H44D H -1.371123 -0.073583 0.151685 0.129 Uiso 0.253(3) 1 calc R . P B 2
H44E H -1.458091 -0.136310 0.169507 0.129 Uiso 0.253(3) 1 calc R . P B 2
H44F H -1.424454 -0.073291 0.215011 0.129 Uiso 0.253(3) 1 calc R . P B 2
C443 C -1.253(3) -0.1641(18) 0.2471(18) 0.18(2) Uani 0.253(3) 1 d D U P B 2
H44G H -1.156357 -0.177485 0.255748 0.268 Uiso 0.253(3) 1 calc R . P B 2
H44H H -1.288961 -0.138957 0.280795 0.268 Uiso 0.253(3) 1 calc R . P B 2
H44I H -1.322598 -0.201975 0.235291 0.268 Uiso 0.253(3) 1 calc R . P B 2
C444 C -0.896(2) -0.1004(11) 0.1809(9) 0.102(6) Uani 0.253(3) 1 d D U P B 2
H444 H -0.814609 -0.064932 0.187728 0.122 Uiso 0.253(3) 1 calc R . P B 2
C445 C -0.849(5) -0.152(2) 0.2167(15) 0.19(2) Uani 0.253(3) 1 d D U P B 2
H44J H -0.853424 -0.136075 0.256983 0.285 Uiso 0.253(3) 1 calc R . P B 2
H44K H -0.916036 -0.191537 0.207550 0.285 Uiso 0.253(3) 1 calc R . P B 2
H44L H -0.748089 -0.161758 0.207772 0.285 Uiso 0.253(3) 1 calc R . P B 2
C446 C -0.887(4) -0.1281(16) 0.1180(9) 0.098(7) Uani 0.253(3) 1 d D U P B 2
H44M H -0.916139 -0.096734 0.094666 0.147 Uiso 0.253(3) 1 calc R . P B 2
H44N H -0.786229 -0.137643 0.109792 0.147 Uiso 0.253(3) 1 calc R . P B 2
H44O H -0.954176 -0.167422 0.109571 0.147 Uiso 0.253(3) 1 calc R . P B 2

loop_
_atom_site_aniso_label
_atom_site_aniso_U_11
_atom_site_aniso_U_22
_atom_site_aniso_U_33
_atom_site_aniso_U_23
_atom_site_aniso_U_13
_atom_site_aniso_U_12
C3 0.0186(13) 0.059(2) 0.0457(17) 0.0090(14) -0.0095(11) -0.0065(12)
C6 0.0210(13) 0.058(2) 0.0438(16) 0.0098(14) -0.0094(11) -0.0063(12)
C1 0.024(2) 0.051(3) 0.036(3) -0.002(2) -0.007(2) 0.007(2)
C2 0.033(3) 0.063(4) 0.029(3) -0.005(2) -0.008(2) 0.013(3)
C4 0.022(3) 0.144(9) 0.042(3) 0.030(4) -0.010(2) -0.016(4)
C5 0.020(2) 0.068(5) 0.033(3) 0.000(3) -0.0036(19) 0.000(3)
C7 0.025(3) 0.045(3) 0.057(4) -0.001(3) -0.017(2) -0.002(2)
C8 0.053(4) 0.043(3) 0.108(7) -0.005(4) -0.055(4) 0.003(3)
C1B 0.019(3) 0.071(5) 0.039(3) 0.009(3) -0.007(2) -0.007(3)
C2B 0.020(3) 0.070(6) 0.034(3) 0.004(3) -0.004(2) -0.001(3)
C4B 0.023(3) 0.054(4) 0.048(4) -0.001(3) -0.013(3) -0.004(3)
C5B 0.028(3) 0.051(4) 0.049(4) -0.003(3) -0.011(3) -0.001(3)
C7B 0.025(3) 0.068(6) 0.031(3) -0.006(3) -0.004(2) 0.003(3)
C8B 0.024(3) 0.057(5) 0.033(3) -0.004(3) -0.009(2) 0.002(3)
C101 0.0174(13) 0.0528(18) 0.0358(15) 0.0030(13) -0.0038(10) -0.0032(12)
C102 0.0247(14) 0.0492(19) 0.0495(18) 0.0062(14) -0.0068(12) -0.0122(13)
C103 0.0294(15) 0.0424(17) 0.0542(19) 0.0139(14) -0.0090(13) -0.0136(13)
C104 0.0235(13) 0.0335(14) 0.0357(14) 0.0040(11) -0.0022(10) -0.0042(11)
C105 0.0247(13) 0.0319(14) 0.0368(14) 0.0103(11) -0.0030(10) -0.0038(11)
C106 0.0211(12) 0.0294(13) 0.0298(13) 0.0051(10) -0.0019(9) -0.0008(10)
C107 0.0235(13) 0.0303(14) 0.0288(13) 0.0042(10) -0.0029(10) 0.0002(10)
C108 0.0223(13) 0.0299(13) 0.0293(13) 0.0016(10) -0.0034(9) 0.0002(10)
C109 0.0210(13) 0.0361(15) 0.0353(14) 0.0019(11) -0.0062(10) 0.0004(11)
C110 0.0194(13) 0.0416(16) 0.0358(14) -0.0048(12) -0.0038(10) -0.0009(11)
C111 0.0221(14) 0.0544(19) 0.0423(16) -0.0070(14) -0.0064(11) 0.0025(13)
C112 0.0189(14) 0.066(2) 0.0524(19) -0.0179(17) -0.0044(12) -0.0007(14)
C113 0.0223(14) 0.055(2) 0.057(2) -0.0174(17) 0.0042(13) -0.0102(13)
C114 0.0258(14) 0.0410(17) 0.0486(17) -0.0056(13) 0.0054(12) -0.0072(12)
C115 0.0209(13) 0.0355(15) 0.0387(15) -0.0062(12) 0.0002(10) -0.0041(11)
C116 0.0245(13) 0.0300(14) 0.0334(13) 0.0009(11) 0.0000(10) -0.0023(10)
C117 0.0206(12) 0.0296(13) 0.0286(12) 0.0024(10) -0.0016(9) -0.0004(10)
C118 0.0242(13) 0.0293(13) 0.0289(13) 0.0059(10) -0.0026(10) -0.0002(10)
C119 0.0207(12) 0.0286(13) 0.0280(12) 0.0037(10) -0.0013(9) 0.0006(10)
C120 0.0236(13) 0.0322(14) 0.0338(14) 0.0090(11) -0.0040(10) 0.0015(10)
C121 0.0189(12) 0.0356(14) 0.0329(13) 0.0053(11) -0.0034(10) -0.0023(10)
C122 0.0226(13) 0.0468(17) 0.0425(16) 0.0124(13) -0.0094(11) -0.0030(12)
C123 0.0201(12) 0.0376(15) 0.0375(14) 0.0065(12) -0.0057(10) -0.0036(10)
C124 0.0266(14) 0.0422(16) 0.0451(16) 0.0150(13) -0.0058(11) -0.0013(12)
Si12 0.0253(10) 0.0387(9) 0.0477(9) 0.0199(7) 0.0004(7) 0.0036(7)
C126 0.026(3) 0.068(4) 0.079(4) 0.032(3) -0.008(3) 0.006(3)
C127 0.027(3) 0.083(4) 0.064(4) 0.027(3) -0.007(2) -0.005(3)
C128 0.032(3) 0.099(7) 0.104(6) 0.003(5) 0.015(4) 0.006(4)
C129 0.033(2) 0.046(3) 0.050(3) 0.020(2) 0.0020(19) 0.000(2)
C130 0.066(4) 0.131(7) 0.079(5) 0.072(5) 0.029(4) 0.037(5)
C131 0.031(2) 0.051(4) 0.067(4) 0.010(3) 0.009(2) 0.002(2)
C132 0.041(3) 0.046(3) 0.054(4) 0.018(2) 0.009(3) 0.004(2)
C133 0.103(5) 0.046(3) 0.060(4) 0.012(3) 0.035(5) 0.000(3)
C134 0.088(5) 0.046(3) 0.098(7) 0.015(4) -0.018(6) 0.016(3)
Si22 0.039(4) 0.067(5) 0.088(6) 0.040(4) -0.018(4) -0.005(3)
C226 0.036(6) 0.076(8) 0.080(7) 0.041(6) -0.008(6) 0.008(7)
C227 0.075(17) 0.113(13) 0.085(12) 0.022(10) -0.021(11) -0.012(13)
C228 0.046(10) 0.104(15) 0.099(12) 0.054(12) 0.005(9) 0.018(11)
C229 0.062(7) 0.065(9) 0.074(8) 0.020(7) -0.005(6) -0.007(8)
C230 0.069(15) 0.17(3) 0.18(3) 0.13(3) 0.001(18) 0.002(18)
C231 0.070(8) 0.076(16) 0.094(16) 0.020(13) 0.000(9) 0.010(10)
C232 0.057(8) 0.054(6) 0.064(9) 0.021(6) 0.017(8) 0.004(6)
C233 0.144(15) 0.073(13) 0.069(10) 0.028(9) 0.047(12) -0.005(12)
C234 0.071(11) 0.061(9) 0.114(18) 0.021(11) -0.017(16) 0.000(8)
C135 0.0239(13) 0.0312(14) 0.0355(14) 0.0080(11) -0.0046(10) -0.0046(10)
C136 0.0297(14) 0.0412(16) 0.0417(16) 0.0134(13) -0.0038(11) -0.0057(12)
Si13 0.0379(10) 0.0352(8) 0.0376(8) 0.0165(6) -0.0017(7) 0.0028(6)
C138 0.046(4) 0.045(5) 0.068(6) 0.019(4) 0.020(4) 0.011(3)
C139 0.036(5) 0.041(9) 0.109(10) 0.028(7) 0.028(6) 0.010(5)
C140 0.058(8) 0.077(8) 0.122(10) 0.068(8) 0.010(8) -0.004(7)
C538 0.045(5) 0.050(6) 0.061(7) 0.028(5) 0.036(5) 0.023(5)
C539 0.064(10) 0.052(13) 0.103(12) 0.031(10) 0.005(9) -0.018(9)
C540 0.056(11) 0.064(9) 0.111(11) 0.057(9) 0.011(10) -0.002(9)
C141 0.069(4) 0.064(4) 0.079(4) 0.020(3) 0.021(3) 0.020(3)
C142 0.212(13) 0.077(5) 0.068(4) 0.023(4) 0.026(6) 0.064(7)
C143 0.092(5) 0.087(5) 0.091(5) 0.015(4) 0.018(4) 0.041(4)
C144 0.143(6) 0.054(3) 0.039(3) 0.012(3) -0.002(3) 0.031(3)
C145 0.226(13) 0.080(5) 0.102(7) 0.009(5) 0.080(9) 0.040(8)
C146 0.133(6) 0.046(4) 0.079(5) 0.004(3) -0.056(5) 0.009(4)
Si23 0.077(6) 0.051(3) 0.062(3) 0.030(2) 0.010(4) 0.008(4)
C238 0.071(7) 0.056(7) 0.061(8) 0.029(7) 0.040(6) 0.023(7)
C239 0.065(10) 0.069(13) 0.121(13) 0.036(11) 0.020(10) 0.015(10)
C240 0.050(12) 0.075(8) 0.118(12) 0.062(8) 0.036(11) 0.011(9)
C241 0.046(7) 0.063(7) 0.063(6) 0.021(5) 0.006(5) 0.014(5)
C242 0.085(10) 0.059(9) 0.041(7) 0.008(6) 0.009(6) 0.041(8)
C243 0.061(9) 0.086(12) 0.122(15) 0.033(11) 0.030(9) 0.009(8)
C244 0.146(9) 0.055(8) 0.046(7) 0.022(6) -0.012(7) 0.025(7)
C245 0.21(2) 0.116(15) 0.054(10) -0.023(10) -0.022(12) 0.053(16)
C246 0.151(13) 0.068(14) 0.088(14) 0.017(11) -0.058(10) -0.022(11)
C301 0.0183(13) 0.056(2) 0.0405(16) 0.0056(14) -0.0054(11) -0.0035(12)
C302 0.0262(15) 0.0472(18) 0.0540(19) 0.0083(15) -0.0099(13) -0.0114(13)
C303 0.0310(16) 0.0503(19) 0.057(2) 0.0202(16) -0.0132(14) -0.0118(14)
C304 0.0219(13) 0.0403(16) 0.0367(14) 0.0052(12) -0.0068(10) -0.0033(11)
C305 0.0278(14) 0.0381(16) 0.0403(15) 0.0105(12) -0.0064(11) -0.0024(12)
C306 0.0201(12) 0.0363(15) 0.0331(14) 0.0028(11) -0.0031(10) 0.0024(11)
C307 0.0235(13) 0.0358(15) 0.0351(14) 0.0048(11) -0.0049(10) 0.0004(11)
C308 0.0205(13) 0.0376(15) 0.0311(13) 0.0014(11) -0.0039(10) 0.0006(11)
C309 0.0237(13) 0.0397(16) 0.0364(14) 0.0062(12) -0.0057(10) 0.0014(11)
C310 0.0205(13) 0.0410(16) 0.0358(14) -0.0009(12) -0.0050(10) 0.0014(11)
C311 0.0228(14) 0.0508(18) 0.0372(15) 0.0026(13) -0.0069(11) 0.0026(12)
C312 0.0197(13) 0.0550(19) 0.0423(16) -0.0043(14) -0.0065(11) 0.0025(12)
C313 0.0182(13) 0.0498(18) 0.0471(17) -0.0066(14) 0.0000(11) -0.0046(12)
C314 0.0238(14) 0.0420(16) 0.0393(15) -0.0011(12) 0.0001(11) -0.0019(12)
C315 0.0196(13) 0.0398(16) 0.0362(14) -0.0032(12) -0.0013(10) -0.0002(11)
C316 0.0216(13) 0.0357(15) 0.0333(14) 0.0021(11) -0.0016(10) -0.0008(11)
C317 0.0201(12) 0.0349(14) 0.0305(13) -0.0002(11) -0.0022(10) 0.0007(10)
C318 0.0230(13) 0.0347(14) 0.0306(13) 0.0040(11) -0.0025(10) 0.0009(11)
C319 0.0186(12) 0.0371(15) 0.0304(13) 0.0023(11) -0.0010(9) 0.0005(10)
C320 0.0203(13) 0.0413(16) 0.0341(14) 0.0094(12) -0.0030(10) 0.0010(11)
C321 0.0196(12) 0.0400(15) 0.0340(14) 0.0038(11) -0.0034(10) -0.0004(11)
C322 0.0217(14) 0.0530(19) 0.0448(17) 0.0168(14) -0.0099(11) -0.0041(12)
C323 0.0212(13) 0.0425(16) 0.0446(16) 0.0094(13) -0.0081(11) -0.0029(11)
C324 0.0303(15) 0.0471(18) 0.0545(19) 0.0164(15) -0.0111(13) -0.0005(13)
Si32 0.0257(8) 0.0386(7) 0.0395(8) 0.0170(6) 0.0016(6) 0.0045(5)
C326 0.039(2) 0.052(3) 0.061(3) 0.028(2) -0.016(2) 0.002(2)
C327 0.030(2) 0.068(4) 0.096(4) 0.039(3) -0.021(2) -0.007(2)
C328 0.063(4) 0.071(4) 0.077(4) 0.008(3) -0.030(3) 0.001(3)
C329 0.040(3) 0.048(3) 0.053(3) 0.017(2) 0.001(2) 0.007(2)
C330 0.063(3) 0.061(3) 0.054(3) 0.015(2) 0.014(2) 0.018(3)
C331 0.052(3) 0.056(3) 0.069(3) 0.019(3) 0.010(3) 0.019(3)
C332 0.033(3) 0.043(3) 0.057(3) 0.017(2) 0.004(2) 0.002(2)
C333 0.028(2) 0.063(4) 0.079(4) 0.025(3) 0.001(2) 0.001(2)
C334 0.052(4) 0.068(4) 0.082(4) 0.043(4) 0.013(3) 0.004(3)
Si42 0.048(4) 0.083(4) 0.092(6) 0.050(4) -0.004(4) -0.001(3)
C426 0.057(6) 0.088(8) 0.098(8) 0.035(7) -0.017(6) -0.004(7)
C427 0.067(15) 0.25(5) 0.20(3) 0.07(3) 0.05(2) 0.00(2)
C428 0.26(4) 0.100(15) 0.12(2) 0.030(13) -0.11(2) 0.00(2)
C429 0.069(10) 0.074(7) 0.092(8) 0.020(6) 0.003(8) 0.009(7)
C430 0.21(5) 0.17(4) 0.097(11) 0.024(14) 0.02(2) -0.01(3)
C431 0.128(17) 0.097(12) 0.152(16) 0.024(12) -0.011(16) 0.035(13)
C432 0.064(8) 0.073(8) 0.083(8) 0.021(6) 0.001(7) 0.001(7)
C433 0.083(15) 0.115(15) 0.123(15) 0.058(12) 0.015(12) 0.007(12)
C434 0.065(9) 0.116(16) 0.104(14) 0.047(12) 0.004(9) 0.001(11)
C335 0.0202(12) 0.0381(15) 0.0337(14) 0.0037(11) -0.0037(10) -0.0034(10)
C336 0.0261(14) 0.0414(16) 0.0416(16) 0.0098(13) -0.0053(11) -0.0064(11)
Si33 0.0230(8) 0.0392(6) 0.0360(6) 0.0175(5) 0.0008(5) 0.0018(5)
C338 0.049(3) 0.050(3) 0.047(3) 0.013(2) -0.008(2) 0.016(2)
C339 0.073(4) 0.063(3) 0.040(2) 0.006(2) -0.002(2) 0.012(3)
C340 0.054(3) 0.090(5) 0.049(5) 0.017(4) -0.025(3) -0.004(3)
C341 0.029(2) 0.062(3) 0.051(3) 0.028(2) 0.0068(17) -0.0016(19)
C342 0.038(2) 0.079(4) 0.067(3) 0.030(3) 0.016(2) 0.014(2)
C343 0.036(3) 0.074(4) 0.071(4) 0.028(3) -0.007(3) -0.014(3)
C344 0.052(2) 0.030(2) 0.048(2) 0.0133(17) -0.0021(18) 0.0069(18)
C345 0.075(4) 0.035(2) 0.080(4) 0.023(2) -0.006(3) 0.007(2)
C346 0.060(3) 0.051(3) 0.055(3) 0.001(3) 0.008(3) 0.024(2)
Si43 0.057(5) 0.108(5) 0.075(4) 0.049(3) -0.001(3) -0.023(3)
C438 0.078(9) 0.081(9) 0.072(7) 0.027(6) -0.004(7) 0.009(7)
C439 0.17(3) 0.27(6) 0.24(5) -0.04(4) 0.07(4) 0.08(3)
C440 0.097(11) 0.096(13) 0.064(17) 0.029(13) -0.037(11) -0.006(10)
C441 0.100(12) 0.12(2) 0.29(4) 0.12(2) -0.085(19) -0.043(13)
C442 0.068(11) 0.081(13) 0.110(16) 0.039(12) -0.010(12) -0.021(11)
C443 0.12(2) 0.14(3) 0.30(5) 0.14(3) -0.06(3) -0.05(2)
C444 0.119(12) 0.103(14) 0.086(11) 0.016(10) -0.002(11) 0.025(10)
C445 0.16(4) 0.27(6) 0.18(3) 0.14(4) 0.02(3) 0.08(3)
C446 0.098(14) 0.103(15) 0.091(11) 0.012(12) -0.007(12) -0.001(12)

loop_
_atom_type_symbol
_atom_type_description
_atom_type_scat_dispersion_real
_atom_type_scat_dispersion_imag
_atom_type_scat_source
C C 0.0181 0.0091 'International Tables Vol C Tables 4.2.6.8 and 6.1.1.4'
H H 0.0000 0.0000 'International Tables Vol C Tables 4.2.6.8 and 6.1.1.4'
Si Si 0.2541 0.3302 'International Tables Vol C Tables 4.2.6.8 and 6.1.1.4'

loop_
_exptl_crystal_face_index_h
_exptl_crystal_face_index_k
_exptl_crystal_face_index_l
_exptl_crystal_face_perp_dist
0 1 -1 0.0137
0 -1 1 0.0215
0 6 12 0.0456
-5 0 7 0.1016
0 -6 -12 0.0532
4 -9 -6 0.0627

loop_
_geom_angle_atom_site_label_1
_geom_angle_atom_site_label_2
_geom_angle_atom_site_label_3
_geom_angle
C2 C3 C4 108.9(5)
C2 C3 C8 110.6(5)
C2 C3 C101 113.6(3)
C4 C3 C8 100.4(6)
C2B C3 C4B 98.6(5)
C8B C3 C2B 115.9(5)
C8B C3 C4B 107.4(5)
C8B C3 C101 113.1(4)
C101 C3 C4 111.2(3)
C101 C3 C8 111.4(3)
C101 C3 C2B 110.6(3)
C101 C3 C4B 110.1(3)
C1 C6 C5 111.8(4)
C1 C6 C7 109.3(4)
C1 C6 C301 112.9(3)
C7 C6 C5 101.9(4)
C1B C6 C5B 99.0(5)
C7B C6 C1B 112.2(5)
C7B C6 C5B 109.1(5)
C7B C6 C301 113.5(4)
C301 C6 C5 109.7(3)
C301 C6 C7 110.7(3)
C301 C6 C1B 112.5(3)
C301 C6 C5B 109.6(4)
C6 C1 H1A 109.3
C6 C1 H1B 109.3
C6 C1 C2 111.5(4)
H1A C1 H1B 108.0
C2 C1 H1A 109.3
C2 C1 H1B 109.3
C3 C2 C1 114.4(4)
C3 C2 H2A 108.7
C3 C2 H2B 108.7
C1 C2 H2A 108.7
C1 C2 H2B 108.7
H2A C2 H2B 107.6
C3 C4 H4A 109.5
C3 C4 H4B 109.5
H4A C4 H4B 108.1
C5 C4 C3 110.9(5)
C5 C4 H4A 109.5
C5 C4 H4B 109.5
C6 C5 H5A 109.7
C6 C5 H5B 109.7
C4 C5 C6 109.8(4)
C4 C5 H5A 109.7
C4 C5 H5B 109.7
H5A C5 H5B 108.2
C6 C7 H7A 109.9
C6 C7 H7B 109.9
H7A C7 H7B 108.3
C8 C7 C6 109.1(5)
C8 C7 H7A 109.9
C8 C7 H7B 109.9
C3 C8 H8A 109.4
C3 C8 H8B 109.4
C7 C8 C3 111.2(5)
C7 C8 H8A 109.4
C7 C8 H8B 109.4
H8A C8 H8B 108.0
C6 C1B H1B1 109.5
C6 C1B H1B2 109.5
C6 C1B C2B 110.5(5)
H1B1 C1B H1B2 108.1
C2B C1B H1B1 109.5
C2B C1B H1B2 109.5
C3 C2B H2B1 109.9
C3 C2B H2B2 109.9
C1B C2B C3 108.9(5)
C1B C2B H2B1 109.9
C1B C2B H2B2 109.9
H2B1 C2B H2B2 108.3
C3 C4B H4B1 109.8
C3 C4B H4B2 109.8
H4B1 C4B H4B2 108.3
C5B C4B C3 109.3(5)
C5B C4B H4B1 109.8
C5B C4B H4B2 109.8
C6 C5B H5B1 110.1
C6 C5B H5B2 110.1
C4B C5B C6 108.0(5)
C4B C5B H5B1 110.1
C4B C5B H5B2 110.1
H5B1 C5B H5B2 108.4
C6 C7B H7B1 108.9
C6 C7B H7B2 108.9
C6 C7B C8B 113.6(5)
H7B1 C7B H7B2 107.7
C8B C7B H7B1 108.9
C8B C7B H7B2 108.9
C3 C8B C7B 112.4(5)
C3 C8B H8B1 109.1
C3 C8B H8B2 109.1
C7B C8B H8B1 109.1
C7B C8B H8B2 109.1
H8B1 C8B H8B2 107.9
C102 C101 C3 121.4(3)
C122 C101 C3 121.7(3)
C122 C101 C102 116.9(3)
C101 C102 H102 118.6
C103 C102 C101 122.9(3)
C103 C102 H102 118.6
C102 C103 H103 119.6
C102 C103 C104 120.7(3)
C104 C103 H103 119.6
C105 C104 C103 123.0(3)
C105 C104 C121 119.8(3)
C121 C104 C103 117.2(3)
C104 C105 H105 119.3
C104 C105 C106 121.5(3)
C106 C105 H105 119.3
C105 C106 C119 118.5(2)
C107 C106 C105 122.0(3)
C107 C106 C119 119.4(2)
C106 C107 C108 120.9(3)
C106 C107 C123 120.5(2)
C108 C107 C123 118.5(2)
C107 C108 C117 119.6(2)
C109 C108 C107 121.8(3)
C109 C108 C117 118.5(3)
C108 C109 H109 119.2
C110 C109 C108 121.6(3)
C110 C109 H109 119.2
C109 C110 C111 121.5(3)
C109 C110 C115 119.5(3)
C111 C110 C115 119.0(3)
C110 C111 H111 119.8
C112 C111 C110 120.5(4)
C112 C111 H111 119.8
C111 C112 H112 119.8
C111 C112 C113 120.4(3)
C113 C112 H112 119.8
C112 C113 H113 119.4
C114 C113 C112 121.1(3)
C114 C113 H113 119.4
C113 C114 H114 119.6
C113 C114 C115 120.8(3)
C115 C114 H114 119.6
C114 C115 C110 118.2(3)
C116 C115 C110 119.3(3)
C116 C115 C114 122.5(3)
C115 C116 H116 119.1
C115 C116 C117 121.9(3)
C117 C116 H116 119.1
C116 C117 C108 119.2(2)
C116 C117 C118 121.5(3)
C118 C117 C108 119.2(2)
C117 C118 C135 119.6(2)
C119 C118 C117 121.1(2)
C119 C118 C135 119.2(2)
C118 C119 C106 119.6(2)
C120 C119 C106 118.9(2)
C120 C119 C118 121.4(3)
C119 C120 H120 119.0
C121 C120 C119 122.0(3)
C121 C120 H120 119.0
C104 C121 C122 119.3(3)
C120 C121 C104 119.2(2)
C120 C121 C122 121.5(3)
C101 C122 C121 122.9(3)
C101 C122 H122 118.6
C121 C122 H122 118.6
C124 C123 C107 177.9(3)
C123 C124 Si12 176.3(3)
C123 C124 Si22 175.9(5)
C124 Si12 C126 108.0(4)
C124 Si12 C129 105.5(2)
C124 Si12 C132 108.2(3)
C126 Si12 C129 110.3(4)
C132 Si12 C126 112.9(4)
C132 Si12 C129 111.6(3)
Si12 C126 H126 107.8
C127 C126 Si12 112.3(5)
C127 C126 H126 107.8
C127 C126 C128 110.8(7)
C128 C126 Si12 110.3(6)
C128 C126 H126 107.8
C126 C127 H12A 109.5
C126 C127 H12B 109.5
C126 C127 H12C 109.5
H12A C127 H12B 109.5
H12A C127 H12C 109.5
H12B C127 H12C 109.5
C126 C128 H12D 109.5
C126 C128 H12E 109.5
C126 C128 H12F 109.5
H12D C128 H12E 109.5
H12D C128 H12F 109.5
H12E C128 H12F 109.5
Si12 C129 H129 106.2
C130 C129 Si12 113.9(4)
C130 C129 H129 106.2
C130 C129 C131 111.0(5)
C131 C129 Si12 112.6(4)
C131 C129 H129 106.2
C129 C130 H13A 109.5
C129 C130 H13B 109.5
C129 C130 H13C 109.5
H13A C130 H13B 109.5
H13A C130 H13C 109.5
H13B C130 H13C 109.5
C129 C131 H13D 109.5
C129 C131 H13E 109.5
C129 C131 H13F 109.5
H13D C131 H13E 109.5
H13D C131 H13F 109.5
H13E C131 H13F 109.5
Si12 C132 H132 107.0
C133 C132 Si12 112.8(5)
C133 C132 H132 107.0
C133 C132 C134 110.2(6)
C134 C132 Si12 112.6(5)
C134 C132 H132 107.0
C132 C133 H13G 109.5
C132 C133 H13H 109.5
C132 C133 H13I 109.5
H13G C133 H13H 109.5
H13G C133 H13I 109.5
H13H C133 H13I 109.5
C132 C134 H13J 109.5
C132 C134 H13K 109.5
C132 C134 H13L 109.5
H13J C134 H13K 109.5
H13J C134 H13L 109.5
H13K C134 H13L 109.5
C124 Si22 C226 106.6(10)
C124 Si22 C229 108.2(8)
C124 Si22 C232 109.0(8)
C226 Si22 C229 108.2(10)
C232 Si22 C226 115.9(12)
C232 Si22 C229 108.7(10)
Si22 C226 H226 108.3
C227 C226 Si22 108.5(15)
C227 C226 H226 108.3
C228 C226 Si22 113.0(16)
C228 C226 H226 108.3
C228 C226 C227 110.4(19)
C226 C227 H22A 109.5
C226 C227 H22B 109.5
C226 C227 H22C 109.5
H22A C227 H22B 109.5
H22A C227 H22C 109.5
H22B C227 H22C 109.5
C226 C228 H22D 109.5
C226 C228 H22E 109.5
C226 C228 H22F 109.5
H22D C228 H22E 109.5
H22D C228 H22F 109.5
H22E C228 H22F 109.5
Si22 C229 H229 107.1
C230 C229 Si22 113.1(15)
C230 C229 H229 107.1
C231 C229 Si22 113.1(14)
C231 C229 H229 107.1
C231 C229 C230 109.0(16)
C229 C230 H23A 109.5
C229 C230 H23B 109.5
C229 C230 H23C 109.5
H23A C230 H23B 109.5
H23A C230 H23C 109.5
H23B C230 H23C 109.5
C229 C231 H23D 109.5
C229 C231 H23E 109.5
C229 C231 H23F 109.5
H23D C231 H23E 109.5
H23D C231 H23F 109.5
H23E C231 H23F 109.5
Si22 C232 H232 103.7
C233 C232 Si22 114.1(15)
C233 C232 H232 103.7
C234 C232 Si22 114.1(15)
C234 C232 H232 103.7
C234 C232 C233 115.6(17)
C232 C233 H23G 109.5
C232 C233 H23H 109.5
C232 C233 H23I 109.5
H23G C233 H23H 109.5
H23G C233 H23I 109.5
H23H C233 H23I 109.5
C232 C234 H23J 109.5
C232 C234 H23K 109.5
C232 C234 H23L 109.5
H23J C234 H23K 109.5
H23J C234 H23L 109.5
H23K C234 H23L 109.5
C136 C135 C118 178.2(3)
C135 C136 Si13 175.3(3)
C135 C136 Si23 171.4(4)
C136 Si13 C138 107.6(3)
C136 Si13 C538 106.0(5)
C136 Si13 C141 107.4(3)
C136 Si13 C144 106.6(3)
C538 Si13 C141 126.4(6)
C538 Si13 C144 100.4(6)
C141 Si13 C138 104.4(4)
C141 Si13 C144 108.6(4)
C144 Si13 C138 121.5(5)
Si13 C138 H138 107.1
C139 C138 Si13 114.2(7)
C139 C138 H138 107.1
C140 C138 Si13 109.5(11)
C140 C138 H138 107.1
C140 C138 C139 111.6(13)
C138 C139 H13M 109.5
C138 C139 H13N 109.5
C138 C139 H13O 109.5
H13M C139 H13N 109.5
H13M C139 H13O 109.5
H13N C139 H13O 109.5
C138 C140 H14A 109.5
C138 C140 H14B 109.5
C138 C140 H14C 109.5
H14A C140 H14B 109.5
H14A C140 H14C 109.5
H14B C140 H14C 109.5
Si13 C538 H538 106.4
C539 C538 Si13 111.9(12)
C539 C538 H538 106.4
C540 C538 Si13 112.2(15)
C540 C538 H538 106.4
C540 C538 C539 112.9(18)
C538 C539 H53A 109.5
C538 C539 H53B 109.5
C538 C539 H53C 109.5
H53A C539 H53B 109.5
H53A C539 H53C 109.5
H53B C539 H53C 109.5
C538 C540 H54A 109.5
C538 C540 H54B 109.5
C538 C540 H54C 109.5
H54A C540 H54B 109.5
H54A C540 H54C 109.5
H54B C540 H54C 109.5
Si13 C141 H141 105.1
C142 C141 Si13 116.5(6)
C142 C141 H141 105.1
C142 C141 C143 108.9(6)
C143 C141 Si13 114.8(5)
C143 C141 H141 105.1
C141 C142 H14D 109.5
C141 C142 H14E 109.5
C141 C142 H14F 109.5
H14D C142 H14E 109.5
H14D C142 H14F 109.5
H14E C142 H14F 109.5
C141 C143 H14G 109.5
C141 C143 H14H 109.5
C141 C143 H14I 109.5
H14G C143 H14H 109.5
H14G C143 H14I 109.5
H14H C143 H14I 109.5
Si13 C144 H144 108.4
C145 C144 Si13 109.9(7)
C145 C144 H144 108.4
C146 C144 Si13 111.1(5)
C146 C144 H144 108.4
C146 C144 C145 110.6(8)
C144 C145 H14J 109.5
C144 C145 H14K 109.5
C144 C145 H14L 109.5
H14J C145 H14K 109.5
H14J C145 H14L 109.5
H14K C145 H14L 109.5
C144 C146 H14M 109.5
C144 C146 H14N 109.5
C144 C146 H14O 109.5
H14M C146 H14N 109.5
H14M C146 H14O 109.5
H14N C146 H14O 109.5
C136 Si23 C241 106.4(7)
C136 Si23 C244 103.0(9)
C238 Si23 C136 114.4(7)
C238 Si23 C241 114.6(9)
C238 Si23 C244 114.0(10)
C244 Si23 C241 103.2(9)
Si23 C238 H238 105.8
C239 C238 Si23 115.2(13)
C239 C238 H238 105.8
C240 C238 Si23 114.1(11)
C240 C238 H238 105.8
C240 C238 C239 109.3(16)
C238 C239 H23M 109.5
C238 C239 H23N 109.5
C238 C239 H23O 109.5
H23M C239 H23N 109.5
H23M C239 H23O 109.5
H23N C239 H23O 109.5
C238 C240 H24A 109.5
C238 C240 H24B 109.5
C238 C240 H24C 109.5
H24A C240 H24B 109.5
H24A C240 H24C 109.5
H24B C240 H24C 109.5
Si23 C241 H241 106.5
C242 C241 Si23 112.7(9)
C242 C241 H241 106.5
C243 C241 Si23 115.3(12)
C243 C241 H241 106.5
C243 C241 C242 108.8(14)
C241 C242 H24D 109.5
C241 C242 H24E 109.5
C241 C242 H24F 109.5
H24D C242 H24E 109.5
H24D C242 H24F 109.5
H24E C242 H24F 109.5
C241 C243 H24G 109.5
C241 C243 H24H 109.5
C241 C243 H24I 109.5
H24G C243 H24H 109.5
H24G C243 H24I 109.5
H24H C243 H24I 109.5
Si23 C244 H244 104.7
C245 C244 Si23 112.0(14)
C245 C244 H244 104.7
C245 C244 C246 113.6(18)
C246 C244 Si23 115.8(13)
C246 C244 H244 104.7
C244 C245 H24J 109.5
C244 C245 H24K 109.5
C244 C245 H24L 109.5
H24J C245 H24K 109.5
H24J C245 H24L 109.5
H24K C245 H24L 109.5
C244 C246 H24M 109.5
C244 C246 H24N 109.5
C244 C246 H24O 109.5
H24M C246 H24N 109.5
H24M C246 H24O 109.5
H24N C246 H24O 109.5
C302 C301 C6 121.3(3)
C322 C301 C6 121.6(3)
C322 C301 C302 117.1(3)
C301 C302 H302 118.6
C303 C302 C301 122.7(3)
C303 C302 H302 118.6
C302 C303 H303 119.7
C302 C303 C304 120.7(3)
C304 C303 H303 119.7
C303 C304 C321 117.4(3)
C305 C304 C303 123.1(3)
C305 C304 C321 119.5(3)
C304 C305 H305 119.2
C304 C305 C306 121.6(3)
C306 C305 H305 119.2
C305 C306 C307 122.2(3)
C305 C306 C319 118.6(2)
C307 C306 C319 119.2(3)
C306 C307 C308 120.9(3)
C306 C307 C323 119.8(3)
C308 C307 C323 119.2(2)
C307 C308 C317 119.7(2)
C309 C308 C307 121.6(3)
C309 C308 C317 118.6(3)
C308 C309 H309 119.4
C310 C309 C308 121.2(3)
C310 C309 H309 119.4
C309 C310 C311 121.8(3)
C309 C310 C315 120.0(3)
C315 C310 C311 118.2(3)
C310 C311 H311 119.5
C312 C311 C310 120.9(3)
C312 C311 H311 119.5
C311 C312 H312 119.7
C311 C312 C313 120.6(3)
C313 C312 H312 119.7
C312 C313 H313 119.5
C314 C313 C312 121.1(3)
C314 C313 H313 119.5
C313 C314 H314 120.1
C313 C314 C315 119.9(3)
C315 C314 H314 120.1
C310 C315 C314 119.3(3)
C316 C315 C310 119.1(3)
C316 C315 C314 121.6(3)
C315 C316 H316 119.1
C315 C316 C317 121.7(3)
C317 C316 H316 119.1
C316 C317 C308 119.4(2)
C316 C317 C318 121.5(3)
C318 C317 C308 119.1(3)
C317 C318 C335 118.7(3)
C319 C318 C317 121.4(3)
C319 C318 C335 119.8(2)
C318 C319 C306 119.6(2)
C320 C319 C306 119.1(3)
C320 C319 C318 121.2(3)
C319 C320 H320 119.1
C321 C320 C319 121.7(3)
C321 C320 H320 119.1
C304 C321 C322 119.1(3)
C320 C321 C304 119.4(2)
C320 C321 C322 121.5(3)
C301 C322 C321 123.0(3)
C301 C322 H322 118.5
C321 C322 H322 118.5
C324 C323 C307 178.7(4)
C323 C324 Si32 177.2(3)
C323 C324 Si42 166.1(4)
C324 Si32 C326 105.9(2)
C324 Si32 C329 107.6(2)
C324 Si32 C332 109.1(2)
C326 Si32 C329 112.4(3)
C326 Si32 C332 112.3(3)
C332 Si32 C329 109.3(3)
Si32 C326 H326 108.1
C327 C326 Si32 112.0(4)
C327 C326 H326 108.1
C328 C326 Si32 110.6(3)
C328 C326 H326 108.1
C328 C326 C327 109.8(5)
C326 C327 H32A 109.5
C326 C327 H32B 109.5
C326 C327 H32C 109.5
H32A C327 H32B 109.5
H32A C327 H32C 109.5
H32B C327 H32C 109.5
C326 C328 H32D 109.5
C326 C328 H32E 109.5
C326 C328 H32F 109.5
H32D C328 H32E 109.5
H32D C328 H32F 109.5
H32E C328 H32F 109.5
Si32 C329 H329 105.5
C330 C329 Si32 115.0(4)
C330 C329 H329 105.5
C330 C329 C331 110.9(4)
C331 C329 Si32 113.4(4)
C331 C329 H329 105.5
C329 C330 H33A 109.5
C329 C330 H33B 109.5
C329 C330 H33C 109.5
H33A C330 H33B 109.5
H33A C330 H33C 109.5
H33B C330 H33C 109.5
C329 C331 H33D 109.5
C329 C331 H33E 109.5
C329 C331 H33F 109.5
H33D C331 H33E 109.5
H33D C331 H33F 109.5
H33E C331 H33F 109.5
Si32 C332 H332 107.5
C333 C332 Si32 112.0(4)
C333 C332 H332 107.5
C333 C332 C334 110.0(5)
C334 C332 Si32 112.2(4)
C334 C332 H332 107.5
C332 C333 H33G 109.5
C332 C333 H33H 109.5
C332 C333 H33I 109.5
H33G C333 H33H 109.5
H33G C333 H33I 109.5
H33H C333 H33I 109.5
C332 C334 H33J 109.5
C332 C334 H33K 109.5
C332 C334 H33L 109.5
H33J C334 H33K 109.5
H33J C334 H33L 109.5
H33K C334 H33L 109.5
C324 Si42 C426 109.4(8)
C324 Si42 C429 113.8(8)
C324 Si42 C432 97.4(7)
C426 Si42 C432 111.0(9)
C429 Si42 C426 116.3(10)
C429 Si42 C432 107.3(10)
Si42 C426 H426 107.9
C427 C426 Si42 109.6(13)
C427 C426 H426 107.9
C428 C426 Si42 111.2(14)
C428 C426 H426 107.9
C428 C426 C427 112.1(18)
C426 C427 H42A 109.5
C426 C427 H42B 109.5
C426 C427 H42C 109.5
H42A C427 H42B 109.5
H42A C427 H42C 109.5
H42B C427 H42C 109.5
C426 C428 H42D 109.5
C426 C428 H42E 109.5
C426 C428 H42F 109.5
H42D C428 H42E 109.5
H42D C428 H42F 109.5
H42E C428 H42F 109.5
Si42 C429 H429 102.6
C430 C429 Si42 116.6(16)
C430 C429 H429 102.6
C430 C429 C431 116.2(18)
C431 C429 Si42 113.5(14)
C431 C429 H429 102.6
C429 C430 H43A 109.5
C429 C430 H43B 109.5
C429 C430 H43C 109.5
H43A C430 H43B 109.5
H43A C430 H43C 109.5
H43B C430 H43C 109.5
C429 C431 H43D 109.5
C429 C431 H43E 109.5
C429 C431 H43F 109.5
H43D C431 H43E 109.5
H43D C431 H43F 109.5
H43E C431 H43F 109.5
Si42 C432 H432 107.4
C433 C432 Si42 114.3(14)
C433 C432 H432 107.4
C433 C432 C434 110.1(15)
C434 C432 Si42 110.0(13)
C434 C432 H432 107.4
C432 C433 H43G 109.5
C432 C433 H43H 109.5
C432 C433 H43I 109.5
H43G C433 H43H 109.5
H43G C433 H43I 109.5
H43H C433 H43I 109.5
C432 C434 H43J 109.5
C432 C434 H43K 109.5
C432 C434 H43L 109.5
H43J C434 H43K 109.5
H43J C434 H43L 109.5
H43K C434 H43L 109.5
C336 C335 C318 178.8(3)
C335 C336 Si33 173.4(3)
C335 C336 Si43 170.7(4)
C336 Si33 C338 110.1(2)
C336 Si33 C341 106.44(18)
C336 Si33 C344 105.12(18)
C338 Si33 C341 115.2(3)
C338 Si33 C344 109.2(2)
C341 Si33 C344 110.3(2)
Si33 C338 H338 107.1
C339 C338 Si33 114.3(4)
C339 C338 H338 107.1
C340 C338 Si33 111.4(5)
C340 C338 H338 107.1
C340 C338 C339 109.3(5)
C338 C339 H33M 109.5
C338 C339 H33N 109.5
C338 C339 H33O 109.5
H33M C339 H33N 109.5
H33M C339 H33O 109.5
H33N C339 H33O 109.5
C338 C340 H34A 109.5
C338 C340 H34B 109.5
C338 C340 H34C 109.5
H34A C340 H34B 109.5
H34A C340 H34C 109.5
H34B C340 H34C 109.5
Si33 C341 H341 108.3
C342 C341 Si33 111.7(3)
C342 C341 H341 108.3
C343 C341 Si33 110.6(4)
C343 C341 H341 108.3
C343 C341 C342 109.4(5)
C341 C342 H34D 109.5
C341 C342 H34E 109.5
C341 C342 H34F 109.5
H34D C342 H34E 109.5
H34D C342 H34F 109.5
H34E C342 H34F 109.5
C341 C343 H34G 109.5
C341 C343 H34H 109.5
C341 C343 H34I 109.5
H34G C343 H34H 109.5
H34G C343 H34I 109.5
H34H C343 H34I 109.5
Si33 C344 H344 107.4
C345 C344 Si33 110.8(4)
C345 C344 H344 107.4
C346 C344 Si33 112.2(3)
C346 C344 H344 107.4
C346 C344 C345 111.4(4)
C344 C345 H34J 109.5
C344 C345 H34K 109.5
C344 C345 H34L 109.5
H34J C345 H34K 109.5
H34J C345 H34L 109.5
H34K C345 H34L 109.5
C344 C346 H34M 109.5
C344 C346 H34N 109.5
C344 C346 H34O 109.5
H34M C346 H34N 109.5
H34M C346 H34O 109.5
H34N C346 H34O 109.5
C438 Si43 C336 103.4(9)
C441 Si43 C336 108.6(7)
C441 Si43 C438 115.4(11)
C441 Si43 C444 111.6(11)
C444 Si43 C336 111.4(7)
C444 Si43 C438 106.2(9)
Si43 C438 H438 107.0
C439 C438 Si43 114.3(17)
C439 C438 H438 107.0
C439 C438 C440 113(2)
C440 C438 Si43 107.9(14)
C440 C438 H438 107.0
C438 C439 H43M 109.5
C438 C439 H43N 109.5
C438 C439 H43O 109.5
H43M C439 H43N 109.5
H43M C439 H43O 109.5
H43N C439 H43O 109.5
C438 C440 H44A 109.5
C438 C440 H44B 109.5
C438 C440 H44C 109.5
H44A C440 H44B 109.5
H44A C440 H44C 109.5
H44B C440 H44C 109.5
Si43 C441 H441 103.5
C442 C441 Si43 117.0(16)
C442 C441 H441 103.5
C442 C441 C443 113.2(19)
C443 C441 Si43 113.9(14)
C443 C441 H441 103.5
C441 C442 H44D 109.5
C441 C442 H44E 109.5
C441 C442 H44F 109.5
H44D C442 H44E 109.5
H44D C442 H44F 109.5
H44E C442 H44F 109.5
C441 C443 H44G 109.5
C441 C443 H44H 109.5
C441 C443 H44I 109.5
H44G C443 H44H 109.5
H44G C443 H44I 109.5
H44H C443 H44I 109.5
Si43 C444 H444 104.9
C445 C444 Si43 114.3(15)
C445 C444 H444 104.9
C446 C444 Si43 118.8(15)
C446 C444 H444 104.9
C446 C444 C445 107.6(17)
C444 C445 H44J 109.5
C444 C445 H44K 109.5
C444 C445 H44L 109.5
H44J C445 H44K 109.5
H44J C445 H44L 109.5
H44K C445 H44L 109.5
C444 C446 H44M 109.5
C444 C446 H44N 109.5
C444 C446 H44O 109.5
H44M C446 H44N 109.5
H44M C446 H44O 109.5
H44N C446 H44O 109.5

loop_
_geom_bond_atom_site_label_1
_geom_bond_atom_site_label_2
_geom_bond_distance
C3 C2 1.415(6)
C3 C4 1.577(7)
C3 C8 1.581(7)
C3 C2B 1.556(7)
C3 C4B 1.643(8)
C3 C8B 1.388(7)
C3 C101 1.525(4)
C6 C1 1.424(6)
C6 C5 1.586(6)
C6 C7 1.580(7)
C6 C1B 1.548(8)
C6 C5B 1.660(8)
C6 C7B 1.401(7)
C6 C301 1.530(4)
C1 H1A 0.9700
C1 H1B 0.9700
C1 C2 1.532(6)
C2 H2A 0.9700
C2 H2B 0.9700
C4 H4A 0.9700
C4 H4B 0.9700
C4 C5 1.528(7)
C5 H5A 0.9700
C5 H5B 0.9700
C7 H7A 0.9700
C7 H7B 0.9700
C7 C8 1.534(7)
C8 H8A 0.9700
C8 H8B 0.9700
C1B H1B1 0.9700
C1B H1B2 0.9700
C1B C2B 1.550(8)
C2B H2B1 0.9700
C2B H2B2 0.9700
C4B H4B1 0.9700
C4B H4B2 0.9700
C4B C5B 1.544(8)
C5B H5B1 0.9700
C5B H5B2 0.9700
C7B H7B1 0.9700
C7B H7B2 0.9700
C7B C8B 1.539(8)
C8B H8B1 0.9700
C8B H8B2 0.9700
C101 C102 1.426(5)
C101 C122 1.362(5)
C102 H102 0.9300
C102 C103 1.367(5)
C103 H103 0.9300
C103 C104 1.434(4)
C104 C105 1.388(4)
C104 C121 1.429(4)
C105 H105 0.9300
C105 C106 1.413(4)
C106 C107 1.415(4)
C106 C119 1.441(4)
C107 C108 1.419(4)
C107 C123 1.428(4)
C108 C109 1.414(4)
C108 C117 1.441(4)
C109 H109 0.9300
C109 C110 1.390(4)
C110 C111 1.431(4)
C110 C115 1.438(5)
C111 H111 0.9300
C111 C112 1.361(5)
C112 H112 0.9300
C112 C113 1.420(6)
C113 H113 0.9300
C113 C114 1.353(5)
C114 H114 0.9300
C114 C115 1.431(4)
C115 C116 1.386(4)
C116 H116 0.9300
C116 C117 1.404(4)
C117 C118 1.416(4)
C118 C119 1.413(4)
C118 C135 1.428(4)
C119 C120 1.404(4)
C120 H120 0.9300
C120 C121 1.385(4)
C121 C122 1.434(4)
C122 H122 0.9300
C123 C124 1.203(4)
C124 Si12 1.841(4)
C124 Si22 1.847(11)
Si12 C126 1.895(6)
Si12 C129 1.896(5)
Si12 C132 1.879(6)
C126 H126 0.9800
C126 C127 1.514(9)
C126 C128 1.557(8)
C127 H12A 0.9600
C127 H12B 0.9600
C127 H12C 0.9600
C128 H12D 0.9600
C128 H12E 0.9600
C128 H12F 0.9600
C129 H129 0.9800
C129 C130 1.521(7)
C129 C131 1.524(6)
C130 H13A 0.9600
C130 H13B 0.9600
C130 H13C 0.9600
C131 H13D 0.9600
C131 H13E 0.9600
C131 H13F 0.9600
C132 H132 0.9800
C132 C133 1.536(7)
C132 C134 1.541(7)
C133 H13G 0.9600
C133 H13H 0.9600
C133 H13I 0.9600
C134 H13J 0.9600
C134 H13K 0.9600
C134 H13L 0.9600
Si22 C226 1.894(13)
Si22 C229 1.903(13)
Si22 C232 1.856(13)
C226 H226 0.9800
C226 C227 1.535(15)
C226 C228 1.542(15)
C227 H22A 0.9600
C227 H22B 0.9600
C227 H22C 0.9600
C228 H22D 0.9600
C228 H22E 0.9600
C228 H22F 0.9600
C229 H229 0.9800
C229 C230 1.534(14)
C229 C231 1.525(14)
C230 H23A 0.9600
C230 H23B 0.9600
C230 H23C 0.9600
C231 H23D 0.9600
C231 H23E 0.9600
C231 H23F 0.9600
C232 H232 0.9800
C232 C233 1.529(14)
C232 C234 1.521(14)
C233 H23G 0.9600
C233 H23H 0.9600
C233 H23I 0.9600
C234 H23J 0.9600
C234 H23K 0.9600
C234 H23L 0.9600
C135 C136 1.205(4)
C136 Si13 1.838(4)
C136 Si23 1.852(10)
Si13 C138 1.901(8)
Si13 C538 1.882(10)
Si13 C141 1.884(7)
Si13 C144 1.893(7)
C138 H138 0.9800
C138 C139 1.524(10)
C138 C140 1.551(13)
C139 H13M 0.9600
C139 H13N 0.9600
C139 H13O 0.9600
C140 H14A 0.9600
C140 H14B 0.9600
C140 H14C 0.9600
C538 H538 0.9800
C538 C539 1.516(14)
C538 C540 1.540(14)
C539 H53A 0.9600
C539 H53B 0.9600
C539 H53C 0.9600
C540 H54A 0.9600
C540 H54B 0.9600
C540 H54C 0.9600
C141 H141 0.9800
C141 C142 1.484(9)
C141 C143 1.520(8)
C142 H14D 0.9600
C142 H14E 0.9600
C142 H14F 0.9600
C143 H14G 0.9600
C143 H14H 0.9600
C143 H14I 0.9600
C144 H144 0.9800
C144 C145 1.534(10)
C144 C146 1.520(10)
C145 H14J 0.9600
C145 H14K 0.9600
C145 H14L 0.9600
C146 H14M 0.9600
C146 H14N 0.9600
C146 H14O 0.9600
Si23 C238 1.827(12)
Si23 C241 1.919(12)
Si23 C244 1.911(13)
C238 H238 0.9800
C238 C239 1.532(14)
C238 C240 1.552(14)
C239 H23M 0.9600
C239 H23N 0.9600
C239 H23O 0.9600
C240 H24A 0.9600
C240 H24B 0.9600
C240 H24C 0.9600
C241 H241 0.9800
C241 C242 1.512(13)
C241 C243 1.493(13)
C242 H24D 0.9600
C242 H24E 0.9600
C242 H24F 0.9600
C243 H24G 0.9600
C243 H24H 0.9600
C243 H24I 0.9600
C244 H244 0.9800
C244 C245 1.521(15)
C244 C246 1.530(15)
C245 H24J 0.9600
C245 H24K 0.9600
C245 H24L 0.9600
C246 H24M 0.9600
C246 H24N 0.9600
C246 H24O 0.9600
C301 C302 1.433(5)
C301 C322 1.356(5)
C302 H302 0.9300
C302 C303 1.367(4)
C303 H303 0.9300
C303 C304 1.429(4)
C304 C305 1.393(4)
C304 C321 1.436(4)
C305 H305 0.9300
C305 C306 1.410(4)
C306 C307 1.418(4)
C306 C319 1.443(4)
C307 C308 1.422(4)
C307 C323 1.431(4)
C308 C309 1.418(4)
C308 C317 1.435(4)
C309 H309 0.9300
C309 C310 1.394(4)
C310 C311 1.436(4)
C310 C315 1.427(5)
C311 H311 0.9300
C311 C312 1.354(5)
C312 H312 0.9300
C312 C313 1.416(5)
C313 H313 0.9300
C313 C314 1.364(4)
C314 H314 0.9300
C314 C315 1.433(4)
C315 C316 1.393(4)
C316 H316 0.9300
C316 C317 1.405(4)
C317 C318 1.420(4)
C318 C319 1.411(4)
C318 C335 1.428(4)
C319 C320 1.407(4)
C320 H320 0.9300
C320 C321 1.383(4)
C321 C322 1.432(4)
C322 H322 0.9300
C323 C324 1.201(5)
C324 Si32 1.856(4)
C324 Si42 1.819(10)
Si32 C326 1.890(5)
Si32 C329 1.895(5)
Si32 C332 1.888(5)
C326 H326 0.9800
C326 C327 1.543(7)
C326 C328 1.535(8)
C327 H32A 0.9600
C327 H32B 0.9600
C327 H32C 0.9600
C328 H32D 0.9600
C328 H32E 0.9600
C328 H32F 0.9600
C329 H329 0.9800
C329 C330 1.521(7)
C329 C331 1.528(6)
C330 H33A 0.9600
C330 H33B 0.9600
C330 H33C 0.9600
C331 H33D 0.9600
C331 H33E 0.9600
C331 H33F 0.9600
C332 H332 0.9800
C332 C333 1.523(6)
C332 C334 1.536(7)
C333 H33G 0.9600
C333 H33H 0.9600
C333 H33I 0.9600
C334 H33J 0.9600
C334 H33K 0.9600
C334 H33L 0.9600
Si42 C426 1.882(12)
Si42 C429 1.868(13)
Si42 C432 1.914(12)
C426 H426 0.9800
C426 C427 1.545(15)
C426 C428 1.543(15)
C427 H42A 0.9600
C427 H42B 0.9600
C427 H42C 0.9600
C428 H42D 0.9600
C428 H42E 0.9600
C428 H42F 0.9600
C429 H429 0.9800
C429 C430 1.499(15)
C429 C431 1.518(14)
C430 H43A 0.9600
C430 H43B 0.9600
C430 H43C 0.9600
C431 H43D 0.9600
C431 H43E 0.9600
C431 H43F 0.9600
C432 H432 0.9800
C432 C433 1.526(15)
C432 C434 1.523(14)
C433 H43G 0.9600
C433 H43H 0.9600
C433 H43I 0.9600
C434 H43J 0.9600
C434 H43K 0.9600
C434 H43L 0.9600
C335 C336 1.202(4)
C336 Si33 1.824(3)
C336 Si43 1.965(8)
Si33 C338 1.889(5)
Si33 C341 1.895(4)
Si33 C344 1.907(4)
C338 H338 0.9800
C338 C339 1.537(7)
C338 C340 1.543(8)
C339 H33M 0.9600
C339 H33N 0.9600
C339 H33O 0.9600
C340 H34A 0.9600
C340 H34B 0.9600
C340 H34C 0.9600
C341 H341 0.9800
C341 C342 1.548(7)
C341 C343 1.545(9)
C342 H34D 0.9600
C342 H34E 0.9600
C342 H34F 0.9600
C343 H34G 0.9600
C343 H34H 0.9600
C343 H34I 0.9600
C344 H344 0.9800
C344 C345 1.540(6)
C344 C346 1.529(7)
C345 H34J 0.9600
C345 H34K 0.9600
C345 H34L 0.9600
C346 H34M 0.9600
C346 H34N 0.9600
C346 H34O 0.9600
Si43 C438 1.896(13)
Si43 C441 1.867(12)
Si43 C444 1.886(13)
C438 H438 0.9800
C438 C439 1.512(15)
C438 C440 1.545(15)
C439 H43M 0.9600
C439 H43N 0.9600
C439 H43O 0.9600
C440 H44A 0.9600
C440 H44B 0.9600
C440 H44C 0.9600
C441 H441 0.9800
C441 C442 1.509(15)
C441 C443 1.519(15)
C442 H44D 0.9600
C442 H44E 0.9600
C442 H44F 0.9600
C443 H44G 0.9600
C443 H44H 0.9600
C443 H44I 0.9600
C444 H444 0.9800
C444 C445 1.544(15)
C444 C446 1.511(15)
C445 H44J 0.9600
C445 H44K 0.9600
C445 H44L 0.9600
C446 H44M 0.9600
C446 H44N 0.9600
C446 H44O 0.9600

loop_
_geom_torsion_atom_site_label_1
_geom_torsion_atom_site_label_2
_geom_torsion_atom_site_label_3
_geom_torsion_atom_site_label_4
_geom_torsion
C3 C4 C5 C6 11.3(9)
C3 C4B C5B C6 -18.0(8)
C3 C101 C102 C103 177.3(3)
C3 C101 C122 C121 -176.7(3)
C6 C1 C2 C3 6.7(8)
C6 C7 C8 C3 12.9(9)
C6 C1B C2B C3 -19.1(9)
C6 C7B C8B C3 -13.1(11)
C6 C301 C302 C303 -178.4(3)
C6 C301 C322 C321 177.9(3)
C1 C6 C5 C4 47.1(8)
C1 C6 C7 C8 -63.6(7)
C1 C6 C301 C302 83.8(5)
C1 C6 C301 C322 -96.5(5)
C2 C3 C4 C5 -60.8(8)
C2 C3 C8 C7 44.6(9)
C2 C3 C101 C102 96.8(5)
C2 C3 C101 C122 -83.8(5)
C4 C3 C2 C1 52.0(7)
C4 C3 C8 C7 -70.3(8)
C4 C3 C101 C102 -140.0(5)
C4 C3 C101 C122 39.5(6)
C5 C6 C1 C2 -58.3(6)
C5 C6 C7 C8 54.8(6)
C5 C6 C301 C302 -41.6(5)
C5 C6 C301 C322 138.2(4)
C7 C6 C1 C2 53.8(6)
C7 C6 C5 C4 -69.5(7)
C7 C6 C301 C302 -153.3(4)
C7 C6 C301 C322 26.5(5)
C8 C3 C2 C1 -57.3(7)
C8 C3 C4 C5 55.3(8)
C8 C3 C101 C102 -28.9(6)
C8 C3 C101 C122 150.5(5)
C1B C6 C5B C4B 74.3(6)
C1B C6 C7B C8B -45.1(9)
C1B C6 C301 C302 148.1(5)
C1B C6 C301 C322 -32.1(6)
C2B C3 C4B C5B -52.7(6)
C2B C3 C8B C7B 57.5(9)
C2B C3 C101 C102 48.0(5)
C2B C3 C101 C122 -132.6(5)
C4B C3 C2B C1B 75.8(7)
C4B C3 C8B C7B -51.7(8)
C4B C3 C101 C102 156.0(4)
C4B C3 C101 C122 -24.6(5)
C5B C6 C1B C2B -53.1(7)
C5B C6 C7B C8B 63.6(9)
C5B C6 C301 C302 39.1(5)
C5B C6 C301 C322 -141.2(4)
C7B C6 C1B C2B 61.9(8)
C7B C6 C5B C4B -43.0(7)
C7B C6 C301 C302 -83.2(6)
C7B C6 C301 C322 96.6(6)
C8B C3 C2B C1B -38.5(8)
C8B C3 C4B C5B 68.0(7)
C8B C3 C101 C102 -83.9(5)
C8B C3 C101 C122 95.6(5)
C101 C3 C2 C1 176.6(5)
C101 C3 C4 C5 173.2(6)
C101 C3 C8 C7 171.9(6)
C101 C3 C2B C1B -168.9(6)
C101 C3 C4B C5B -168.4(5)
C101 C3 C8B C7B -173.3(6)
C101 C102 C103 C104 0.1(6)
C102 C101 C122 C121 2.8(5)
C102 C103 C104 C105 -177.1(3)
C102 C103 C104 C121 1.4(5)
C103 C104 C105 C106 177.0(3)
C103 C104 C121 C120 -179.1(3)
C103 C104 C121 C122 -0.8(4)
C104 C105 C106 C107 -175.6(3)
C104 C105 C106 C119 1.6(4)
C104 C121 C122 C101 -1.4(5)
C105 C104 C121 C120 -0.5(4)
C105 C104 C121 C122 177.8(3)
C105 C106 C107 C108 174.8(3)
C105 C106 C107 C123 -2.0(4)
C105 C106 C119 C118 -177.6(2)
C105 C106 C119 C120 0.2(4)
C106 C107 C108 C109 -176.2(3)
C106 C107 C108 C117 1.9(4)
C106 C119 C120 C121 -2.2(4)
C107 C106 C119 C118 -0.4(4)
C107 C106 C119 C120 177.5(2)
C107 C108 C109 C110 176.3(3)
C107 C108 C117 C116 -176.1(2)
C107 C108 C117 C118 1.2(4)
C108 C109 C110 C111 -179.8(3)
C108 C109 C110 C115 0.1(4)
C108 C117 C118 C119 -3.9(4)
C108 C117 C118 C135 179.1(2)
C109 C108 C117 C116 2.1(4)
C109 C108 C117 C118 179.4(2)
C109 C110 C111 C112 178.9(3)
C109 C110 C115 C114 -178.7(3)
C109 C110 C115 C116 1.6(4)
C110 C111 C112 C113 0.2(5)
C110 C115 C116 C117 -1.4(4)
C111 C110 C115 C114 1.1(4)
C111 C110 C115 C116 -178.6(3)
C111 C112 C113 C114 0.3(5)
C112 C113 C114 C115 0.0(5)
C113 C114 C115 C110 -0.7(4)
C113 C114 C115 C116 179.0(3)
C114 C115 C116 C117 179.0(3)
C115 C110 C111 C112 -0.9(4)
C115 C116 C117 C108 -0.5(4)
C115 C116 C117 C118 -177.7(3)
C116 C117 C118 C119 173.3(2)
C116 C117 C118 C135 -3.8(4)
C117 C108 C109 C110 -1.9(4)
C117 C118 C119 C106 3.5(4)
C117 C118 C119 C120 -174.3(3)
C118 C119 C120 C121 175.6(3)
C119 C106 C107 C108 -2.3(4)
C119 C106 C107 C123 -179.2(2)
C119 C120 C121 C104 2.4(4)
C119 C120 C121 C122 -175.9(3)
C120 C121 C122 C101 176.9(3)
C121 C104 C105 C106 -1.5(4)
C122 C101 C102 C103 -2.2(5)
C123 C107 C108 C109 0.7(4)
C123 C107 C108 C117 178.9(2)
C124 Si12 C126 C127 65.9(7)
C124 Si12 C126 C128 -58.2(8)
C124 Si12 C129 C130 -173.2(5)
C124 Si12 C129 C131 59.3(5)
C124 Si12 C132 C133 36.3(6)
C124 Si12 C132 C134 161.8(6)
C124 Si22 C226 C227 65(2)
C124 Si22 C226 C228 -58(2)
C124 Si22 C232 C233 25(2)
C124 Si22 C232 C234 161(2)
C126 Si12 C129 C130 -56.8(6)
C126 Si12 C129 C131 175.7(5)
C126 Si12 C132 C133 -83.2(7)
C126 Si12 C132 C134 42.3(8)
C129 Si12 C126 C127 -48.8(7)
C129 Si12 C126 C128 -173.0(8)
C129 Si12 C132 C133 151.9(6)
C129 Si12 C132 C134 -82.6(7)
C132 Si12 C126 C127 -174.5(6)
C132 Si12 C126 C128 61.4(8)
C132 Si12 C129 C130 69.6(6)
C132 Si12 C129 C131 -57.9(5)
C226 Si22 C232 C233 -96(2)
C226 Si22 C232 C234 40(2)
C229 Si22 C226 C227 -52(2)
C229 Si22 C226 C228 -174(2)
C229 Si22 C232 C233 142(2)
C229 Si22 C232 C234 -82(2)
C232 Si22 C226 C227 -174.0(19)
C232 Si22 C226 C228 63(2)
C135 C118 C119 C106 -179.4(2)
C135 C118 C119 C120 2.8(4)
C136 Si13 C538 C539 -48.2(16)
C136 Si13 C538 C540 -176(2)
C136 Si13 C141 C142 57.9(7)
C136 Si13 C141 C143 -173.0(6)
C136 Si13 C144 C145 -67.4(7)
C136 Si13 C144 C146 55.3(6)
C136 Si23 C238 C239 -31.8(19)
C136 Si23 C238 C240 -159.4(18)
C138 Si13 C141 C142 -56.1(7)
C138 Si13 C141 C143 72.9(7)
C138 Si13 C144 C145 56.2(8)
C138 Si13 C144 C146 178.9(6)
C538 Si13 C141 C142 -68.2(9)
C538 Si13 C141 C143 60.9(10)
C538 Si13 C144 C145 42.9(8)
C538 Si13 C144 C146 165.6(7)
C141 Si13 C538 C539 78.5(15)
C141 Si13 C538 C540 -50(3)
C141 Si13 C144 C145 177.2(6)
C141 Si13 C144 C146 -60.1(7)
C144 Si13 C538 C539 -159.0(14)
C144 Si13 C538 C540 73(2)
C144 Si13 C141 C142 172.9(7)
C144 Si13 C141 C143 -58.1(7)
C241 Si23 C238 C239 91.5(18)
C241 Si23 C238 C240 -36(2)
C244 Si23 C238 C239 -149.9(18)
C244 Si23 C238 C240 82(2)
C301 C6 C1 C2 177.5(5)
C301 C6 C5 C4 173.1(6)
C301 C6 C7 C8 171.4(5)
C301 C6 C1B C2B -168.7(5)
C301 C6 C5B C4B -167.8(5)
C301 C6 C7B C8B -174.0(6)
C301 C302 C303 C304 0.5(6)
C302 C301 C322 C321 -2.3(5)
C302 C303 C304 C305 176.9(3)
C302 C303 C304 C321 -2.1(5)
C303 C304 C305 C306 -178.1(3)
C303 C304 C321 C320 180.0(3)
C303 C304 C321 C322 1.6(4)
C304 C305 C306 C307 175.9(3)
C304 C305 C306 C319 -1.8(4)
C304 C321 C322 C301 0.6(5)
C305 C304 C321 C320 0.9(4)
C305 C304 C321 C322 -177.5(3)
C305 C306 C307 C308 -175.4(3)
C305 C306 C307 C323 1.1(4)
C305 C306 C319 C318 177.6(3)
C305 C306 C319 C320 0.7(4)
C306 C307 C308 C309 175.4(3)
C306 C307 C308 C317 -1.6(4)
C306 C319 C320 C321 1.1(4)
C307 C306 C319 C318 -0.1(4)
C307 C306 C319 C320 -177.0(3)
C307 C308 C309 C310 -176.0(3)
C307 C308 C317 C316 176.3(3)
C307 C308 C317 C318 -1.4(4)
C308 C309 C310 C311 179.6(3)
C308 C309 C310 C315 0.0(4)
C308 C317 C318 C319 3.6(4)
C308 C317 C318 C335 -180.0(2)
C309 C308 C317 C316 -0.7(4)
C309 C308 C317 C318 -178.4(3)
C309 C310 C311 C312 -179.4(3)
C309 C310 C315 C314 179.0(3)
C309 C310 C315 C316 -1.4(4)
C310 C311 C312 C313 0.1(5)
C310 C315 C316 C317 1.7(4)
C311 C310 C315 C314 -0.6(4)
C311 C310 C315 C316 179.0(3)
C311 C312 C313 C314 0.0(5)
C312 C313 C314 C315 -0.4(5)
C313 C314 C315 C310 0.7(4)
C313 C314 C315 C316 -178.9(3)
C314 C315 C316 C317 -178.7(3)
C315 C310 C311 C312 0.2(4)
C315 C316 C317 C308 -0.7(4)
C315 C316 C317 C318 177.0(3)
C316 C317 C318 C319 -174.1(3)
C316 C317 C318 C335 2.3(4)
C317 C308 C309 C310 1.0(4)
C317 C318 C319 C306 -2.9(4)
C317 C318 C319 C320 174.0(3)
C318 C319 C320 C321 -175.7(3)
C319 C306 C307 C308 2.3(4)
C319 C306 C307 C323 178.8(3)
C319 C320 C321 C304 -1.9(4)
C319 C320 C321 C322 176.4(3)
C320 C321 C322 C301 -177.7(3)
C321 C304 C305 C306 1.0(5)
C322 C301 C302 C303 1.8(5)
C323 C307 C308 C309 -1.1(4)
C323 C307 C308 C317 -178.1(3)
C323 C324 Si42 C426 -62(2)
C323 C324 Si42 C429 70(2)
C323 C324 Si42 C432 -177.6(18)
C324 Si32 C326 C327 59.3(4)
C324 Si32 C326 C328 -63.5(4)
C324 Si32 C329 C330 -26.3(5)
C324 Si32 C329 C331 -155.4(4)
C324 Si32 C332 C333 -46.7(4)
C324 Si32 C332 C334 -171.0(4)
C324 Si42 C426 C427 73(2)
C324 Si42 C426 C428 -51.7(17)
C324 Si42 C429 C430 -37(3)
C324 Si42 C429 C431 -176.1(18)
C326 Si32 C329 C330 89.9(4)
C326 Si32 C329 C331 -39.2(5)
C326 Si32 C332 C333 -163.8(4)
C326 Si32 C332 C334 71.9(5)
C329 Si32 C326 C327 -58.0(4)
C329 Si32 C326 C328 179.3(4)
C329 Si32 C332 C333 70.7(4)
C329 Si32 C332 C334 -53.5(5)
C332 Si32 C326 C327 178.3(4)
C332 Si32 C326 C328 55.5(5)
C332 Si32 C329 C330 -144.6(4)
C332 Si32 C329 C331 86.2(4)
C426 Si42 C429 C430 91(2)
C426 Si42 C429 C431 -48(2)
C429 Si42 C426 C427 -58(2)
C429 Si42 C426 C428 177.7(17)
C432 Si42 C426 C427 179(2)
C432 Si42 C426 C428 54.7(19)
C432 Si42 C429 C430 -144(2)
C432 Si42 C429 C431 77(2)
C335 C318 C319 C306 -179.2(3)
C335 C318 C319 C320 -2.4(4)
C336 Si33 C338 C339 100.4(5)
C336 Si33 C338 C340 -24.2(6)
C336 Si33 C341 C342 -49.3(4)
C336 Si33 C341 C343 72.8(5)
C336 Si43 C438 C439 58(3)
C336 Si43 C438 C440 -68(2)
C336 Si43 C441 C442 -21(3)
C336 Si43 C441 C443 -156(2)
C336 Si43 C444 C445 174(2)
C336 Si43 C444 C446 -57(2)
C338 Si33 C341 C342 73.0(4)
C338 Si33 C341 C343 -164.9(5)
C341 Si33 C338 C339 -20.0(6)
C341 Si33 C338 C340 -144.5(6)
C344 Si33 C338 C339 -144.7(4)
C344 Si33 C338 C340 90.8(6)
C344 Si33 C341 C342 -162.8(3)
C344 Si33 C341 C343 -40.7(5)
C438 Si43 C441 C442 95(3)
C438 Si43 C441 C443 -41(3)
C438 Si43 C444 C445 62(3)
C438 Si43 C444 C446 -169(2)
C441 Si43 C438 C439 -60(3)
C441 Si43 C438 C440 173(2)
C441 Si43 C444 C445 -64(3)
C441 Si43 C444 C446 65(2)
C444 Si43 C438 C439 176(3)
C444 Si43 C438 C440 49(2)
C444 Si43 C441 C442 -144(3)
C444 Si43 C441 C443 81(3)

loop_
_exptl_oxdiff_crystal_face_indexfrac_h
_exptl_oxdiff_crystal_face_indexfrac_k
_exptl_oxdiff_crystal_face_indexfrac_l
_exptl_oxdiff_crystal_face_x
_exptl_oxdiff_crystal_face_y
_exptl_oxdiff_crystal_face_z
0.0003 1.0017 -1.0006 0.0647 0.0609 0.0269
-0.0003 -1.0017 1.0006 -0.0647 -0.0609 -0.0269
0.4835 6.0834 12.2602 -0.7935 0.6085 -0.0091
-5.1510 0.2961 7.2233 -0.2304 0.1772 -0.9568
-0.4835 -6.0834 -12.2602 0.7935 -0.6085 0.0091
3.9973 -9.0051 -6.0095 0.1945 -0.7930 0.6337
